data_7045371
loop_
_publ_author_name
'Shan, Wei-Long'
'Gao, Wen-Xi'
'Lin, Yue-Jian'
'Jin, Guo-Xin'

_publ_section_title
;
 Light-initiated reversible conversion of macrocyclic endoperoxides
 derived from half-sandwich rhodium-based metallarectangles.
;
_journal_issue 8
_journal_name_full 'Dalton transactions (Cambridge, England : 2003)'
_journal_page_first 2769
_journal_page_last 2777
_journal_paper_doi 10.1039/c7dt03962j
_journal_volume 47
_journal_year 2018
_chemical_formula_sum 'C108 H118 F12 N4 O25 Rh4 S4'
_chemical_formula_weight 2639.94
_space_group_crystal_system triclinic
_space_group_IT_number 2
_space_group_name_Hall '-P 1'
_space_group_name_H-M_alt 'P -1'
_symmetry_space_group_name_Hall '-P 1'
_symmetry_space_group_name_H-M 'P -1'
_atom_sites_solution_hydrogens geom
_audit_creation_method SHELXL-2014/7
_audit_update_record
;
2017-09-20 deposited with the CCDC.
2018-01-24 downloaded from the CCDC.
;
_cell_angle_alpha 105.9447(19)
_cell_angle_beta 111.7756(16)
_cell_angle_gamma 94.6228(18)
_cell_formula_units_Z 2
_cell_length_a 17.0567(6)
_cell_length_b 17.0598(7)
_cell_length_c 22.6028(8)
_cell_measurement_reflns_used 9748
_cell_measurement_temperature 173(2)
_cell_measurement_theta_max 72.32
_cell_measurement_theta_min 2.81
_cell_volume 5748.8(4)
_computing_cell_refinement 'Bruker SAINT'
_computing_data_collection 'Bruker APEX2'
_computing_data_reduction 'Bruker SAINT'
_computing_molecular_graphics 'Bruker SHELXTL'
_computing_publication_material 'Bruker SHELXTL'
_computing_structure_refinement 'SHELXL-2014/7 (Sheldrick, 2014)'
_computing_structure_solution 'SHELXS-97 (Sheldrick 2008)'
_diffrn_ambient_temperature 173(2)
_diffrn_measured_fraction_theta_full 0.966
_diffrn_measured_fraction_theta_max 0.964
_diffrn_measurement_device_type 'Bruker APEX-II CCD'
_diffrn_measurement_method '\f and \w scans'
_diffrn_radiation_type CuK\a
_diffrn_radiation_wavelength 1.54178
_diffrn_reflns_av_R_equivalents 0.0575
_diffrn_reflns_av_unetI/netI 0.0573
_diffrn_reflns_Laue_measured_fraction_full 0.966
_diffrn_reflns_Laue_measured_fraction_max 0.964
_diffrn_reflns_limit_h_max 20
_diffrn_reflns_limit_h_min -20
_diffrn_reflns_limit_k_max 20
_diffrn_reflns_limit_k_min -20
_diffrn_reflns_limit_l_max 27
_diffrn_reflns_limit_l_min -27
_diffrn_reflns_number 66858
_diffrn_reflns_point_group_measured_fraction_full 0.966
_diffrn_reflns_point_group_measured_fraction_max 0.964
_diffrn_reflns_theta_full 67.679
_diffrn_reflns_theta_max 68.999
_diffrn_reflns_theta_min 2.229
_exptl_absorpt_coefficient_mu 6.023
_exptl_absorpt_correction_T_max 0.754
_exptl_absorpt_correction_T_min 0.494
_exptl_absorpt_correction_type multi-scan
_exptl_absorpt_process_details sadabs
_exptl_crystal_colour red
_exptl_crystal_density_diffrn 1.525
_exptl_crystal_description block
_exptl_crystal_F_000 2692
_exptl_crystal_size_max 0.250
_exptl_crystal_size_mid 0.220
_exptl_crystal_size_min 0.180
_platon_squeeze_details
; 
 In asymmetric unit of this data, there were disordered 
 anion and solvents (one triflate anion, three methanol and 
 one water molecules) which could not be restrained 
 properly. Therefore, SQUEEZE algorithm was used to omit 
 them. 
;
_refine_diff_density_max 2.583
_refine_diff_density_min -1.302
_refine_diff_density_rms 0.144
_refine_ls_extinction_method none
_refine_ls_goodness_of_fit_ref 1.041
_refine_ls_hydrogen_treatment constr
_refine_ls_matrix_type full
_refine_ls_number_parameters 1421
_refine_ls_number_reflns 20637
_refine_ls_number_restraints 342
_refine_ls_restrained_S_all 1.051
_refine_ls_R_factor_all 0.0947
_refine_ls_R_factor_gt 0.0810
_refine_ls_shift/su_max 0.004
_refine_ls_shift/su_mean 0.000
_refine_ls_structure_factor_coef Fsqd
_refine_ls_weighting_details 'w=1/[\s^2^(Fo^2^)+(0.1387P)^2^+22.1454P] where P=(Fo^2^+2Fc^2^)/3'
_refine_ls_weighting_scheme calc
_refine_ls_wR_factor_gt 0.2286
_refine_ls_wR_factor_ref 0.2406
_reflns_Friedel_coverage 0.000
_reflns_number_gt 16306
_reflns_number_total 20637
_reflns_threshold_expression 'I > 2\s(I)'
_cod_data_source_file c7dt03962j2.cif
_cod_data_source_block 4
_cod_depositor_comments 'Adding full bibliography for 7045371--7045376.cif.'
_cod_database_code 7045371
_shelx_shelxl_version_number 2014/7
_shelx_space_group_comment
; 
The symmetry employed for this shelxl refinement is uniquely defined 
by the following loop, which should always be used as a source of 
symmetry information in preference to the above space-group names. 
They are only intended as comments. 
;
_shelx_estimated_absorpt_t_min 0.314
_shelx_estimated_absorpt_t_max 0.410
_platon_squeeze_void_probe_radius 1.20

loop_
_space_group_symop_operation_xyz
'x, y, z'
'-x, -y, -z'

loop_
_atom_site_label
_atom_site_type_symbol
_atom_site_fract_x
_atom_site_fract_y
_atom_site_fract_z
_atom_site_U_iso_or_equiv
_atom_site_adp_type
_atom_site_occupancy
_atom_site_site_symmetry_order
_atom_site_calc_flag
_atom_site_refinement_flags_posn
_atom_site_refinement_flags_adp
_atom_site_refinement_flags_occupancy
_atom_site_disorder_assembly
_atom_site_disorder_group
Rh1 Rh 0.68254(3) 0.63380(3) 1.01988(2) 0.03800(14) Uani 1 1 d . . . . .
Rh2 Rh 0.80214(3) 0.34814(3) 0.94017(3) 0.04126(15) Uani 1 1 d . . . . .
Rh3 Rh 0.90892(4) 0.82233(4) 0.50397(3) 0.04946(17) Uani 1 1 d . . . . .
Rh4 Rh 1.24784(4) 0.79754(4) 0.62804(3) 0.05648(18) Uani 1 1 d . . . . .
N1 N 0.6502(4) 0.6265(4) 0.9176(3) 0.0483(14) Uani 1 1 d . . . . .
N3 N 0.9264(5) 0.8802(4) 0.6060(3) 0.0581(17) Uani 1 1 d . . . . .
N4 N 0.7758(5) 1.1534(4) 1.2842(4) 0.0551(16) Uani 1 1 d . . . . .
O1 O 0.7982(3) 0.5948(3) 1.0170(3) 0.0463(11) Uani 1 1 d . . . . .
O2 O 0.6424(3) 0.5019(3) 0.9816(3) 0.0438(11) Uani 1 1 d . . . . .
O3 O 0.6900(3) 0.3873(3) 0.9508(3) 0.0440(11) Uani 1 1 d . . . . .
O4 O 0.8431(3) 0.4800(3) 0.9799(3) 0.0520(12) Uani 1 1 d . . . . .
O5 O 1.0378(3) 0.8898(3) 0.5376(3) 0.0488(12) Uani 1 1 d . . . . .
O6 O 0.9842(4) 0.7392(3) 0.5413(3) 0.0530(12) Uani 1 1 d . . . . .
O7 O 1.1197(4) 0.7262(3) 0.5880(3) 0.0529(13) Uani 1 1 d . . . . .
O8 O 1.1726(3) 0.8805(3) 0.5900(3) 0.0534(13) Uani 1 1 d . . . . .
O9 O 0.6934(9) 0.8612(6) 0.2058(6) 0.146(5) Uani 1 1 d . . . . .
O10 O 0.6687(6) 0.9246(6) 0.3006(4) 0.102(3) Uani 1 1 d . . . . .
O11 O 0.6494(13) 0.7771(9) 0.2584(12) 0.223(8) Uani 1 1 d . . . . .
O12 O 0.9587(6) 0.7276(6) 0.7835(4) 0.107(3) Uani 1 1 d D . . . .
O13 O 0.8142(8) 0.7110(9) 0.7452(8) 0.196(8) Uani 1 1 d D U . . .
O14 O 0.8858(9) 0.6216(9) 0.8081(6) 0.167(6) Uani 1 1 d D . . . .
S1 S 0.6483(2) 0.85285(19) 0.2449(2) 0.0960(9) Uani 1 1 d . . . . .
S2 S 0.8786(4) 0.6717(3) 0.7551(2) 0.1309(17) Uani 1 1 d D . . . .
F1 F 0.5085(8) 0.7704(9) 0.1499(7) 0.224(7) Uani 1 1 d D U . . .
F2 F 0.4925(7) 0.8568(10) 0.2254(8) 0.218(7) Uani 1 1 d D U . . .
F3 F 0.5399(15) 0.9124(16) 0.1728(11) 0.304(12) Uani 1 1 d D U . . .
F4 F 0.8409(10) 0.5276(9) 0.6735(13) 0.288(10) Uani 1 1 d D U . . .
F5 F 0.8926(9) 0.6293(9) 0.6453(7) 0.192(5) Uani 1 1 d . U . . .
F6 F 0.9689(9) 0.5671(9) 0.7109(9) 0.218(7) Uani 1 1 d . U . . .
C1 C 0.7883(4) 0.5185(5) 0.9926(3) 0.0430(15) Uani 1 1 d . . . . .
C2 C 0.6995(4) 0.4648(5) 0.9735(3) 0.0410(15) Uani 1 1 d . . . . .
C3 C 0.7090(7) 0.6493(6) 0.8965(4) 0.069(3) Uani 1 1 d . . . . .
H3 H 0.7683 0.6635 0.9266 0.083 Uiso 1 1 calc R U . . .
C4 C 0.6864(9) 0.6528(7) 0.8323(5) 0.090(4) Uani 1 1 d . . . . .
H4 H 0.7301 0.6717 0.8199 0.108 Uiso 1 1 calc R U . . .
C5 C 0.6028(10) 0.6299(6) 0.7859(5) 0.090(4) Uani 1 1 d . . . . .
C6 C 0.5423(8) 0.6060(8) 0.8092(5) 0.088(4) Uani 1 1 d . . . . .
H6 H 0.4828 0.5918 0.7799 0.105 Uiso 1 1 calc R U . . .
C7 C 0.5675(6) 0.6026(7) 0.8741(4) 0.065(2) Uani 1 1 d . . . . .
H7 H 0.5254 0.5831 0.8877 0.078 Uiso 1 1 calc R U . . .
C8 C 0.5991(9) 0.6389(9) 0.7191(7) 0.045(3) Uani 0.533(12) 1 d D U P A 1
H8 H 0.6495 0.6531 0.7124 0.054 Uiso 0.533(12) 1 calc R U P A 1
C9 C 0.5200(9) 0.6252(10) 0.6715(7) 0.047(3) Uani 0.533(12) 1 d D U P A 1
H9 H 0.4709 0.6069 0.6782 0.057 Uiso 0.533(12) 1 calc R U P A 1
C8' C 0.5379(12) 0.6267(11) 0.7144(9) 0.052(4) Uani 0.467(12) 1 d D U P A 2
H8' H 0.4772 0.6094 0.6982 0.062 Uiso 0.467(12) 1 calc R U P A 2
C9' C 0.5761(10) 0.6506(11) 0.6780(7) 0.047(4) Uani 0.467(12) 1 d D U P A 2
H9' H 0.6361 0.6717 0.6943 0.056 Uiso 0.467(12) 1 calc R U P A 2
C10 C 0.5105(8) 0.6395(8) 0.6071(4) 0.085(4) Uani 1 1 d D . . . .
C11 C 0.4518(7) 0.5689(6) 0.5546(5) 0.065(2) Uani 1 1 d . . . . .
C12 C 0.4351(10) 0.4928(7) 0.5652(6) 0.086(4) Uani 1 1 d . . . . .
H12 H 0.4628 0.4902 0.6095 0.104 Uiso 1 1 calc R U . . .
C13 C 0.3813(8) 0.4228(8) 0.5152(7) 0.087(4) Uani 1 1 d . . . . .
H13 H 0.3712 0.3731 0.5249 0.104 Uiso 1 1 calc R U . . .
C14 C 0.3402(7) 0.4249(8) 0.4482(8) 0.094(4) Uani 1 1 d . . . . .
H14 H 0.3021 0.3770 0.4126 0.113 Uiso 1 1 calc R U . . .
C15 C 0.3569(6) 0.4967(8) 0.4365(6) 0.088(4) Uani 1 1 d . . . . .
H15 H 0.3305 0.4975 0.3917 0.105 Uiso 1 1 calc R U . . .
C16 C 0.4114(5) 0.5707(6) 0.4875(5) 0.059(2) Uani 1 1 d . . . . .
C17 C 0.4317(5) 0.6445(6) 0.4737(4) 0.059(2) Uani 1 1 d . . . . .
C18 C 0.4901(5) 0.7144(6) 0.5247(4) 0.0540(19) Uani 1 1 d . . . . .
C19 C 0.5109(7) 0.7903(7) 0.5148(5) 0.074(3) Uani 1 1 d . . . . .
H19 H 0.4836 0.7946 0.4711 0.089 Uiso 1 1 calc R U . . .
C20 C 0.5674(8) 0.8564(8) 0.5645(6) 0.080(3) Uani 1 1 d . . . . .
H20 H 0.5795 0.9052 0.5543 0.096 Uiso 1 1 calc R U . . .
C21 C 0.6088(9) 0.8568(9) 0.6298(6) 0.099(4) Uani 1 1 d . . . . .
H21 H 0.6497 0.9038 0.6644 0.119 Uiso 1 1 calc R U . . .
C22 C 0.5869(10) 0.7827(8) 0.6424(5) 0.105(5) Uani 1 1 d . . . . .
H22 H 0.6118 0.7821 0.6874 0.126 Uiso 1 1 calc R U . . .
C23 C 0.5310(7) 0.7110(7) 0.5924(4) 0.067(2) Uani 1 1 d . . . . .
C24 C 0.4085(10) 0.6433(14) 0.4002(9) 0.055(3) Uani 0.533(12) 1 d D U P A 1
H24 H 0.4537 0.6617 0.3890 0.066 Uiso 0.533(12) 1 calc R U P A 1
C25 C 0.3285(10) 0.6178(11) 0.3517(6) 0.060(4) Uani 0.533(12) 1 d D U P A 1
H25 H 0.2852 0.5946 0.3625 0.072 Uiso 0.533(12) 1 calc R U P A 1
C26 C 0.1929(9) 0.5862(10) 0.1718(7) 0.063(5) Uani 0.533(12) 1 d G U P A 1
H26 H 0.1368 0.5578 0.1390 0.076 Uiso 0.533(12) 1 calc R U P A 1
C27 C 0.2205(9) 0.5815(9) 0.2353(6) 0.064(5) Uani 0.533(12) 1 d G U P A 1
H27 H 0.1835 0.5498 0.2468 0.077 Uiso 0.533(12) 1 calc R U P A 1
C28 C 0.3010(9) 0.6223(9) 0.2822(5) 0.051(4) Uani 0.533(12) 1 d DG U P A 1
C29 C 0.3539(9) 0.6678(9) 0.2657(6) 0.057(4) Uani 0.533(12) 1 d G U P A 1
H29 H 0.4101 0.6963 0.2985 0.069 Uiso 0.533(12) 1 calc R U P A 1
C30 C 0.3264(9) 0.6726(11) 0.2023(8) 0.060(6) Uani 0.533(12) 1 d G U P A 1
H30 H 0.3634 0.7043 0.1907 0.072 Uiso 0.533(12) 1 calc R U P A 1
N2 N 0.2459(10) 0.6318(12) 0.1553(8) 0.043(3) Uani 0.533(12) 1 d G U P A 1
C24' C 0.3770(15) 0.6473(17) 0.4079(10) 0.055(3) Uani 0.467(12) 1 d D . P A 2
H24' H 0.3166 0.6400 0.3955 0.066 Uiso 0.467(12) 1 calc R U P A 2
C25' C 0.4075(10) 0.6595(12) 0.3642(8) 0.053(4) Uani 0.467(12) 1 d D U P A 2
H25' H 0.4683 0.6734 0.3795 0.063 Uiso 0.467(12) 1 calc R U P A 2
C26' C 0.3482(15) 0.676(2) 0.1896(11) 0.066(7) Uani 0.467(12) 1 d D U P A 2
H26' H 0.3779 0.6947 0.1663 0.080 Uiso 0.467(12) 1 calc R U P A 2
C27' C 0.3967(14) 0.6794(14) 0.2580(9) 0.061(5) Uani 0.467(12) 1 d D U P A 2
H27' H 0.4574 0.6994 0.2787 0.073 Uiso 0.467(12) 1 calc R U P A 2
C28' C 0.3546(14) 0.6532(13) 0.2941(8) 0.053(5) Uani 0.467(12) 1 d D U P A 2
C29' C 0.264(2) 0.627(2) 0.2603(16) 0.080(8) Uani 0.467(12) 1 d . U P A 2
H29' H 0.2310 0.6113 0.2824 0.096 Uiso 0.467(12) 1 calc R U P A 2
C30' C 0.2254(15) 0.6239(15) 0.1929(11) 0.061(5) Uani 0.467(12) 1 d D U P A 2
H30' H 0.1650 0.6026 0.1701 0.073 Uiso 0.467(12) 1 calc R U P A 2
N2' N 0.2634(14) 0.6476(17) 0.1577(11) 0.043(3) Uani 0.467(12) 1 d D . P A 2
C31 C 0.7142(5) 0.6800(4) 1.1251(3) 0.0411(14) Uani 1 1 d . . . . .
C32 C 0.7382(5) 0.7477(5) 1.1035(4) 0.0493(17) Uani 1 1 d . . . . .
C33 C 0.6619(5) 0.7569(5) 1.0543(4) 0.0476(17) Uani 1 1 d . . . . .
C34 C 0.5901(5) 0.6961(5) 1.0455(4) 0.0518(18) Uani 1 1 d . . . . .
C35 C 0.6237(5) 0.6525(5) 1.0904(4) 0.0499(17) Uani 1 1 d . . . . .
C36 C 0.7740(7) 0.6531(7) 1.1798(4) 0.073(3) Uani 1 1 d . . . . .
H36A H 0.7689 0.6798 1.2221 0.110 Uiso 1 1 calc R U . . .
H36B H 0.8335 0.6693 1.1854 0.110 Uiso 1 1 calc R U . . .
H36C H 0.7589 0.5924 1.1677 0.110 Uiso 1 1 calc R U . . .
C37 C 0.8266(6) 0.7957(6) 1.1289(4) 0.063(2) Uani 1 1 d . . . . .
H37A H 0.8281 0.8301 1.1009 0.094 Uiso 1 1 calc R U . . .
H37B H 0.8660 0.7573 1.1271 0.094 Uiso 1 1 calc R U . . .
H37C H 0.8444 0.8316 1.1757 0.094 Uiso 1 1 calc R U . . .
C38 C 0.6550(7) 0.8192(6) 1.0185(5) 0.068(2) Uani 1 1 d . . . . .
H38A H 0.6505 0.8722 1.0467 0.102 Uiso 1 1 calc R U . . .
H38B H 0.6036 0.7988 0.9757 0.102 Uiso 1 1 calc R U . . .
H38C H 0.7065 0.8275 1.0094 0.102 Uiso 1 1 calc R U . . .
C39 C 0.4976(5) 0.6871(7) 1.0014(5) 0.067(2) Uani 1 1 d . . . . .
H39A H 0.4683 0.6287 0.9856 0.100 Uiso 1 1 calc R U . . .
H39B H 0.4933 0.7044 0.9626 0.100 Uiso 1 1 calc R U . . .
H39C H 0.4705 0.7221 1.0270 0.100 Uiso 1 1 calc R U . . .
C40 C 0.5733(7) 0.5833(7) 1.0994(5) 0.069(2) Uani 1 1 d . . . . .
H40A H 0.5698 0.6032 1.1431 0.104 Uiso 1 1 calc R U . . .
H40B H 0.6023 0.5360 1.0976 0.104 Uiso 1 1 calc R U . . .
H40C H 0.5150 0.5659 1.0632 0.104 Uiso 1 1 calc R U . . .
C41 C 0.8666(5) 0.3080(6) 1.0251(4) 0.0508(18) Uani 1 1 d . . . . .
C42 C 0.7924(5) 0.2445(5) 0.9736(5) 0.0547(19) Uani 1 1 d . . . . .
C43 C 0.8072(7) 0.2196(5) 0.9130(4) 0.068(3) Uani 1 1 d . . . . .
C44 C 0.8877(7) 0.2658(7) 0.9256(5) 0.068(3) Uani 1 1 d . . . . .
C45 C 0.9241(5) 0.3206(6) 0.9939(5) 0.062(2) Uani 1 1 d . . . . .
C46 C 0.8802(8) 0.3520(7) 1.0956(5) 0.081(3) Uani 1 1 d . . . . .
H46A H 0.8265 0.3405 1.1010 0.121 Uiso 1 1 calc R U . . .
H46B H 0.8977 0.4121 1.1060 0.121 Uiso 1 1 calc R U . . .
H46C H 0.9255 0.3326 1.1264 0.121 Uiso 1 1 calc R U . . .
C47 C 0.7146(6) 0.2161(7) 0.9842(7) 0.082(3) Uani 1 1 d . . . . .
H47A H 0.7033 0.2633 1.0139 0.122 Uiso 1 1 calc R U . . .
H47B H 0.7250 0.1723 1.0049 0.122 Uiso 1 1 calc R U . . .
H47C H 0.6646 0.1942 0.9406 0.122 Uiso 1 1 calc R U . . .
C48 C 0.7506(12) 0.1541(8) 0.8468(7) 0.136(7) Uani 1 1 d . U . . .
H48A H 0.7579 0.1689 0.8100 0.205 Uiso 1 1 calc R U . . .
H48B H 0.6902 0.1502 0.8405 0.205 Uiso 1 1 calc R U . . .
H48C H 0.7667 0.1002 0.8468 0.205 Uiso 1 1 calc R U . . .
C49 C 0.9272(11) 0.2567(11) 0.8763(7) 0.121(6) Uani 1 1 d . U . . .
H49A H 0.9603 0.2124 0.8784 0.181 Uiso 1 1 calc R U . . .
H49B H 0.9658 0.3093 0.8872 0.181 Uiso 1 1 calc R U . . .
H49C H 0.8818 0.2425 0.8308 0.181 Uiso 1 1 calc R U . . .
C50 C 1.0061(7) 0.3853(9) 1.0312(8) 0.111(5) Uani 1 1 d . U . . .
H50A H 0.9943 0.4376 1.0543 0.166 Uiso 1 1 calc R U . . .
H50B H 1.0291 0.3941 0.9992 0.166 Uiso 1 1 calc R U . . .
H50C H 1.0484 0.3663 1.0645 0.166 Uiso 1 1 calc R U . . .
C51 C 1.0944(5) 0.8532(5) 0.5637(4) 0.0451(16) Uani 1 1 d . . . . .
C52 C 1.0635(5) 0.7656(5) 0.5637(4) 0.0481(17) Uani 1 1 d . . . . .
C53 C 0.9363(6) 0.9617(6) 0.6306(4) 0.062(2) Uani 1 1 d . . . . .
H53 H 0.9431 0.9945 0.6044 0.075 Uiso 1 1 calc R U . . .
C54 C 0.9370(6) 1.0012(6) 0.6929(5) 0.065(2) Uani 1 1 d . . . . .
H54 H 0.9455 1.0602 0.7092 0.078 Uiso 1 1 calc R U . . .
C55 C 0.9254(8) 0.9549(6) 0.7315(5) 0.070(3) Uani 1 1 d . . . . .
C56 C 0.9162(11) 0.8690(7) 0.7045(6) 0.103(5) Uani 1 1 d . . . . .
H56 H 0.9098 0.8342 0.7294 0.124 Uiso 1 1 calc R U . . .
C57 C 0.9165(9) 0.8344(6) 0.6425(6) 0.085(3) Uani 1 1 d . . . . .
H57 H 0.9093 0.7757 0.6249 0.102 Uiso 1 1 calc R U . . .
C58 C 0.9166(8) 0.9948(6) 0.7949(5) 0.075(3) Uani 1 1 d . . . . .
H58 H 0.9228 1.0536 0.8092 0.090 Uiso 1 1 calc R U . . .
C59 C 0.9010(6) 0.9562(6) 0.8331(4) 0.062(2) Uani 1 1 d . . . . .
H59 H 0.8977 0.8977 0.8204 0.074 Uiso 1 1 calc R U . . .
C60 C 0.8882(6) 0.9969(6) 0.8946(4) 0.058(2) Uani 1 1 d . . . . .
C61 C 0.9510(5) 1.0617(5) 0.9493(4) 0.0513(18) Uani 1 1 d . . . . .
C62 C 1.0321(6) 1.0896(7) 0.9500(5) 0.067(2) Uani 1 1 d . . . . .
H62 H 1.0454 1.0635 0.9130 0.080 Uiso 1 1 calc R U . . .
C63 C 1.0921(6) 1.1547(7) 1.0042(5) 0.068(2) Uani 1 1 d . . . . .
H63 H 1.1444 1.1750 1.0024 0.081 Uiso 1 1 calc R U . . .
C64 C 1.0777(6) 1.1903(7) 1.0603(5) 0.070(2) Uani 1 1 d . . . . .
H64 H 1.1205 1.2341 1.0971 0.084 Uiso 1 1 calc R U . . .
C65 C 1.0012(5) 1.1634(6) 1.0644(4) 0.0559(19) Uani 1 1 d . . . . .
H65 H 0.9925 1.1883 1.1039 0.067 Uiso 1 1 calc R U . . .
C66 C 0.9350(5) 1.0977(5) 1.0085(4) 0.0498(17) Uani 1 1 d . . . . .
C67 C 0.8578(5) 1.0675(5) 1.0122(4) 0.0502(17) Uani 1 1 d . . . . .
C68 C 0.7938(6) 1.0051(5) 0.9568(4) 0.0510(18) Uani 1 1 d . . . . .
C69 C 0.7102(6) 0.9781(6) 0.9530(4) 0.060(2) Uani 1 1 d . . . . .
H69 H 0.6961 1.0050 0.9894 0.072 Uiso 1 1 calc R U . . .
C70 C 0.6503(7) 0.9162(7) 0.9000(5) 0.072(3) Uani 1 1 d . . . . .
H70 H 0.5965 0.8989 0.9008 0.087 Uiso 1 1 calc R U . . .
C71 C 0.6666(7) 0.8772(7) 0.8440(5) 0.077(3) Uani 1 1 d . . . . .
H71 H 0.6244 0.8329 0.8073 0.093 Uiso 1 1 calc R U . . .
C72 C 0.7430(8) 0.9029(7) 0.8421(5) 0.080(3) Uani 1 1 d . . . . .
H72 H 0.7527 0.8776 0.8031 0.096 Uiso 1 1 calc R U . . .
C73 C 0.8086(6) 0.9670(5) 0.8976(4) 0.0552(19) Uani 1 1 d . . . . .
C74 C 0.8484(5) 1.1015(5) 1.0750(4) 0.0507(17) Uani 1 1 d . . . . .
H74 H 0.8611 1.1605 1.0940 0.061 Uiso 1 1 calc R U . . .
C75 C 0.8235(5) 1.0587(5) 1.1095(4) 0.0530(18) Uani 1 1 d . . . . .
H75 H 0.8127 0.9996 1.0917 0.064 Uiso 1 1 calc R U . . .
C76 C 0.7633(6) 1.0718(6) 1.2535(5) 0.060(2) Uani 1 1 d . . . . .
H76 H 0.7427 1.0345 1.2714 0.072 Uiso 1 1 calc R U . . .
C77 C 0.7786(6) 1.0394(5) 1.1976(4) 0.058(2) Uani 1 1 d . . . . .
H77 H 0.7674 0.9807 1.1767 0.069 Uiso 1 1 calc R U . . .
C78 C 0.8116(5) 1.0938(5) 1.1709(4) 0.0494(17) Uani 1 1 d . . . . .
C79 C 0.8264(7) 1.1772(6) 1.2041(5) 0.067(2) Uani 1 1 d . . . . .
H79 H 0.8492 1.2159 1.1885 0.080 Uiso 1 1 calc R U . . .
C80 C 0.8086(7) 1.2057(6) 1.2604(5) 0.069(2) Uani 1 1 d . . . . .
H80 H 0.8199 1.2640 1.2828 0.083 Uiso 1 1 calc R U . . .
C81 C 0.8549(6) 0.8399(6) 0.4066(4) 0.068(2) Uani 1 1 d . . . . .
C82 C 0.8550(7) 0.7558(7) 0.4005(5) 0.072(3) Uani 1 1 d . . . . .
C83 C 0.8024(7) 0.7294(6) 0.4321(5) 0.075(3) Uani 1 1 d . . . . .
C84 C 0.7738(7) 0.7991(7) 0.4597(6) 0.081(3) Uani 1 1 d . . . . .
C85 C 0.8061(6) 0.8698(6) 0.4453(5) 0.067(2) Uani 1 1 d . . . . .
C86 C 0.9031(9) 0.8924(8) 0.3831(6) 0.087(3) Uani 1 1 d . . . . .
H86A H 0.9647 0.8918 0.4034 0.130 Uiso 1 1 calc R U . . .
H86B H 0.8947 0.9497 0.3966 0.130 Uiso 1 1 calc R U . . .
H86C H 0.8815 0.8702 0.3338 0.130 Uiso 1 1 calc R U . . .
C87 C 0.9004(10) 0.6990(8) 0.3655(5) 0.100(4) Uani 1 1 d . . . . .
H87A H 0.9512 0.7323 0.3672 0.150 Uiso 1 1 calc R U . . .
H87B H 0.8608 0.6698 0.3183 0.150 Uiso 1 1 calc R U . . .
H87C H 0.9184 0.6582 0.3884 0.150 Uiso 1 1 calc R U . . .
C88 C 0.7873(9) 0.6424(7) 0.4364(8) 0.103(4) Uani 1 1 d . . . . .
H88A H 0.7834 0.6462 0.4793 0.154 Uiso 1 1 calc R U . . .
H88B H 0.8353 0.6158 0.4339 0.154 Uiso 1 1 calc R U . . .
H88C H 0.7333 0.6091 0.3989 0.154 Uiso 1 1 calc R U . . .
C89 C 0.7153(9) 0.8006(9) 0.4953(9) 0.116(5) Uani 1 1 d . . . . .
H89A H 0.6557 0.7773 0.4620 0.174 Uiso 1 1 calc R U . . .
H89B H 0.7198 0.8582 0.5218 0.174 Uiso 1 1 calc R U . . .
H89C H 0.7321 0.7673 0.5253 0.174 Uiso 1 1 calc R U . . .
C90 C 0.7901(7) 0.9559(7) 0.4638(6) 0.076(3) Uani 1 1 d . . . . .
H90A H 0.8433 0.9962 0.4780 0.114 Uiso 1 1 calc R U . . .
H90B H 0.7715 0.9652 0.5008 0.114 Uiso 1 1 calc R U . . .
H90C H 0.7450 0.9631 0.4246 0.114 Uiso 1 1 calc R U . . .
C91 C 1.3817(6) 0.8353(7) 0.6519(8) 0.099(4) Uani 1 1 d D U . . .
C92 C 1.3704(6) 0.7660(7) 0.6739(5) 0.075(3) Uani 1 1 d D . . . .
C93 C 1.3131(6) 0.6970(5) 0.6159(5) 0.062(2) Uani 1 1 d . . . . .
C94 C 1.2874(7) 0.7218(8) 0.5564(5) 0.078(3) Uani 1 1 d D . . . .
C95 C 1.3332(9) 0.8049(9) 0.5810(8) 0.111(5) Uani 1 1 d D U . . .
C96 C 1.4349(12) 0.9167(11) 0.6912(15) 0.198(11) Uani 1 1 d . U . . .
H96A H 1.4958 0.9127 0.7062 0.297 Uiso 1 1 calc R U . . .
H96B H 1.4222 0.9396 0.7307 0.297 Uiso 1 1 calc R U . . .
H96C H 1.4231 0.9533 0.6636 0.297 Uiso 1 1 calc R U . . .
C97 C 1.4089(9) 0.7669(11) 0.7441(6) 0.123(6) Uani 1 1 d D U . . .
H97A H 1.4679 0.7576 0.7553 0.184 Uiso 1 1 calc R U . . .
H97B H 1.3744 0.7226 0.7494 0.184 Uiso 1 1 calc R U . . .
H97C H 1.4100 0.8209 0.7744 0.184 Uiso 1 1 calc R U . . .
C98 C 1.2825(8) 0.6121(8) 0.6190(8) 0.099(4) Uani 1 1 d . U . . .
H98A H 1.3074 0.5702 0.5964 0.149 Uiso 1 1 calc R U . . .
H98B H 1.2195 0.5967 0.5963 0.149 Uiso 1 1 calc R U . . .
H98C H 1.3012 0.6150 0.6662 0.149 Uiso 1 1 calc R U . . .
C99 C 1.2288(11) 0.6696(13) 0.4885(7) 0.140(7) Uani 1 1 d . U . . .
H99A H 1.2050 0.7048 0.4614 0.210 Uiso 1 1 calc R U . . .
H99B H 1.1818 0.6350 0.4906 0.210 Uiso 1 1 calc R U . . .
H99C H 1.2602 0.6337 0.4679 0.210 Uiso 1 1 calc R U . . .
C100 C 1.3221(14) 0.8540(14) 0.5347(13) 0.175(9) Uani 1 1 d . U . . .
H10A H 1.3055 0.9060 0.5528 0.263 Uiso 1 1 calc R U . . .
H10B H 1.2769 0.8218 0.4902 0.263 Uiso 1 1 calc R U . . .
H10C H 1.3765 0.8668 0.5305 0.263 Uiso 1 1 calc R U . . .
C101 C 0.5459(11) 0.8474(11) 0.1960(9) 0.155(8) Uani 1 1 d D . . . .
C102 C 0.9026(10) 0.5987(11) 0.6945(9) 0.174(11) Uani 1 1 d D . . . .
C105 C 0.4227(18) 0.3955(12) 0.7182(11) 0.169(9) Uani 1 1 d D . . . .
O21 O 0.4052(13) 0.3166(12) 0.6669(9) 0.227(8) Uani 1 1 d D . . . .
C103 C 0.8021(8) 0.4375(7) 0.2404(5) 0.075(3) Uani 1 1 d D . . . .
S3 S 0.69700(17) 0.3975(2) 0.17347(16) 0.0869(8) Uani 1 1 d D U . . .
O15 O 0.6346(11) 0.4235(16) 0.1917(11) 0.160(9) Uani 0.6 1 d D U P B 1
O16 O 0.7069(9) 0.4323(8) 0.1228(6) 0.088(4) Uani 0.6 1 d D U P B 1
O17 O 0.7005(11) 0.3103(6) 0.1508(9) 0.113(6) Uani 0.6 1 d D U P B 1
F7 F 0.8114(16) 0.5196(9) 0.2674(9) 0.177(9) Uani 0.6 1 d D U P C 1
F8 F 0.8097(12) 0.4078(10) 0.2902(7) 0.121(5) Uani 0.6 1 d D U P C 1
F9 F 0.8641(14) 0.424(2) 0.2263(10) 0.198(11) Uani 0.6 1 d D U P C 1
O15' O 0.6645(15) 0.4733(11) 0.1925(15) 0.139(11) Uani 0.4 1 d D U P B 2
O16' O 0.698(3) 0.373(3) 0.1099(13) 0.196(15) Uani 0.4 1 d D U P B 2
O17' O 0.6628(15) 0.3400(12) 0.1984(12) 0.106(7) Uani 0.4 1 d D U P B 2
F7' F 0.8492(10) 0.4966(10) 0.2305(10) 0.076(4) Uani 0.4 1 d D U P C 2
F8' F 0.8217(16) 0.4646(15) 0.3043(9) 0.115(8) Uani 0.4 1 d D U P C 2
F9' F 0.8475(14) 0.3779(10) 0.2332(11) 0.095(8) Uani 0.4 1 d D U P C 2

loop_
_atom_site_aniso_label
_atom_site_aniso_U_11
_atom_site_aniso_U_22
_atom_site_aniso_U_33
_atom_site_aniso_U_23
_atom_site_aniso_U_13
_atom_site_aniso_U_12
Rh1 0.0338(3) 0.0447(3) 0.0360(3) 0.0158(2) 0.01229(19) 0.0115(2)
Rh2 0.0393(3) 0.0513(3) 0.0401(3) 0.0204(2) 0.0179(2) 0.0186(2)
Rh3 0.0496(3) 0.0529(3) 0.0516(3) 0.0164(3) 0.0266(3) 0.0143(3)
Rh4 0.0535(4) 0.0631(4) 0.0709(4) 0.0245(3) 0.0396(3) 0.0294(3)
N1 0.046(3) 0.059(4) 0.029(3) 0.009(3) 0.008(2) 0.005(3)
N3 0.082(5) 0.057(4) 0.055(4) 0.024(3) 0.045(4) 0.022(4)
N4 0.058(4) 0.060(4) 0.062(4) 0.024(3) 0.034(3) 0.026(3)
O1 0.029(2) 0.049(3) 0.055(3) 0.013(2) 0.014(2) 0.010(2)
O2 0.035(2) 0.040(2) 0.059(3) 0.015(2) 0.021(2) 0.010(2)
O3 0.037(2) 0.043(3) 0.062(3) 0.024(2) 0.026(2) 0.015(2)
O4 0.035(3) 0.051(3) 0.069(3) 0.012(3) 0.027(2) 0.010(2)
O5 0.044(3) 0.050(3) 0.059(3) 0.023(2) 0.025(2) 0.012(2)
O6 0.057(3) 0.047(3) 0.063(3) 0.019(2) 0.031(3) 0.015(2)
O7 0.061(3) 0.052(3) 0.061(3) 0.026(3) 0.035(3) 0.022(3)
O8 0.048(3) 0.055(3) 0.071(3) 0.026(3) 0.033(3) 0.018(2)
O9 0.187(11) 0.096(7) 0.180(11) -0.006(7) 0.146(10) -0.007(7)
O10 0.115(7) 0.095(6) 0.081(5) 0.010(4) 0.037(5) 0.022(5)
O11 0.237(19) 0.111(10) 0.35(3) 0.105(13) 0.133(18) 0.043(11)
O12 0.103(6) 0.119(7) 0.083(5) 0.038(5) 0.020(5) 0.010(6)
O13 0.134(10) 0.188(13) 0.231(15) 0.166(12) -0.024(9) -0.017(9)
O14 0.181(12) 0.186(13) 0.095(7) 0.045(8) 0.007(8) 0.075(10)
S1 0.092(2) 0.0640(16) 0.128(3) 0.0087(16) 0.0577(19) 0.0144(14)
S2 0.172(4) 0.115(3) 0.094(2) -0.008(2) 0.082(3) -0.021(3)
F1 0.149(9) 0.214(13) 0.177(11) -0.081(10) 0.038(8) -0.006(9)
F2 0.095(7) 0.233(13) 0.241(13) -0.066(11) 0.089(8) -0.005(7)
F3 0.30(2) 0.33(2) 0.255(19) 0.163(18) 0.021(15) 0.136(18)
F4 0.173(12) 0.145(11) 0.51(3) 0.073(14) 0.133(16) 0.007(9)
F5 0.211(13) 0.216(13) 0.171(10) 0.098(10) 0.084(9) 0.018(10)
F6 0.140(10) 0.183(12) 0.286(17) 0.057(11) 0.044(10) 0.073(9)
C1 0.028(3) 0.057(4) 0.041(3) 0.018(3) 0.008(3) 0.012(3)
C2 0.030(3) 0.055(4) 0.046(4) 0.026(3) 0.015(3) 0.020(3)
C3 0.076(6) 0.067(6) 0.045(4) 0.004(4) 0.022(4) -0.018(5)
C4 0.136(11) 0.079(7) 0.047(5) 0.013(5) 0.041(6) -0.012(7)
C5 0.165(13) 0.057(5) 0.039(5) 0.018(4) 0.031(7) 0.033(7)
C6 0.092(8) 0.096(8) 0.044(5) 0.012(5) -0.003(5) 0.043(6)
C7 0.049(5) 0.088(7) 0.050(4) 0.026(4) 0.010(4) 0.022(4)
C8 0.042(8) 0.056(8) 0.046(8) 0.023(6) 0.021(6) 0.018(6)
C9 0.048(8) 0.063(8) 0.048(8) 0.027(6) 0.031(6) 0.011(6)
C8' 0.049(10) 0.057(9) 0.046(9) 0.019(7) 0.016(7) 0.005(7)
C9' 0.041(9) 0.059(9) 0.041(8) 0.018(7) 0.016(7) 0.018(7)
C10 0.130(10) 0.104(8) 0.044(5) 0.040(5) 0.038(6) 0.081(8)
C11 0.091(7) 0.084(6) 0.066(5) 0.047(5) 0.057(5) 0.053(6)
C12 0.145(11) 0.080(7) 0.084(7) 0.046(6) 0.080(8) 0.054(8)
C13 0.094(8) 0.092(8) 0.138(11) 0.070(8) 0.087(8) 0.051(7)
C14 0.048(5) 0.089(8) 0.154(12) 0.062(8) 0.036(7) 0.021(5)
C15 0.051(5) 0.099(8) 0.105(8) 0.065(7) 0.002(5) 0.011(5)
C16 0.046(4) 0.082(6) 0.064(5) 0.042(5) 0.024(4) 0.018(4)
C17 0.050(4) 0.080(6) 0.048(4) 0.033(4) 0.013(3) 0.013(4)
C18 0.043(4) 0.086(6) 0.051(4) 0.032(4) 0.028(3) 0.029(4)
C19 0.089(7) 0.094(7) 0.060(5) 0.033(5) 0.047(5) 0.022(6)
C20 0.087(7) 0.088(8) 0.078(7) 0.030(6) 0.044(6) 0.026(6)
C21 0.092(9) 0.088(8) 0.081(8) -0.002(6) 0.016(6) 0.028(7)
C22 0.146(12) 0.083(8) 0.051(5) 0.008(5) 0.006(6) 0.059(8)
C23 0.077(6) 0.084(6) 0.044(4) 0.021(4) 0.023(4) 0.046(5)
C24 0.051(10) 0.082(7) 0.045(6) 0.030(6) 0.026(6) 0.014(8)
C25 0.058(9) 0.085(10) 0.035(7) 0.019(7) 0.017(6) 0.014(8)
C26 0.067(11) 0.073(11) 0.047(9) 0.018(8) 0.025(8) 0.006(9)
C27 0.066(10) 0.080(11) 0.041(7) 0.023(7) 0.018(7) -0.001(8)
C28 0.046(10) 0.068(10) 0.049(9) 0.022(7) 0.029(8) 0.011(8)
C29 0.038(9) 0.073(10) 0.053(10) 0.022(8) 0.011(8) 0.003(7)
C30 0.074(12) 0.067(10) 0.051(10) 0.031(8) 0.029(9) 0.020(9)
N2 0.053(7) 0.039(8) 0.043(3) 0.021(4) 0.022(4) 0.005(6)
C24' 0.051(10) 0.082(7) 0.045(6) 0.030(6) 0.026(6) 0.014(8)
C25' 0.044(8) 0.083(11) 0.048(8) 0.037(8) 0.024(7) 0.019(7)
C26' 0.080(13) 0.083(13) 0.037(9) 0.022(9) 0.025(9) 0.005(11)
C27' 0.043(9) 0.087(12) 0.052(9) 0.025(8) 0.018(8) 0.013(9)
C28' 0.059(11) 0.066(10) 0.045(9) 0.028(8) 0.026(9) 0.021(9)
C29' 0.080(16) 0.095(15) 0.081(14) 0.033(12) 0.046(12) 0.022(12)
C30' 0.065(12) 0.079(13) 0.057(11) 0.035(10) 0.035(9) 0.027(10)
N2' 0.053(7) 0.039(8) 0.043(3) 0.021(4) 0.022(4) 0.005(6)
C31 0.043(4) 0.037(3) 0.040(3) 0.011(3) 0.015(3) 0.008(3)
C32 0.057(4) 0.047(4) 0.043(4) 0.011(3) 0.022(3) 0.011(3)
C33 0.064(5) 0.040(4) 0.048(4) 0.019(3) 0.027(3) 0.021(3)
C34 0.051(4) 0.066(5) 0.050(4) 0.021(4) 0.028(3) 0.027(4)
C35 0.049(4) 0.060(5) 0.041(4) 0.014(3) 0.020(3) 0.012(4)
C36 0.075(6) 0.087(7) 0.041(4) 0.031(4) 0.001(4) 0.011(5)
C37 0.063(5) 0.057(5) 0.055(5) 0.008(4) 0.020(4) 0.002(4)
C38 0.079(6) 0.058(5) 0.072(6) 0.032(4) 0.027(5) 0.028(5)
C39 0.042(4) 0.093(7) 0.064(5) 0.024(5) 0.018(4) 0.029(4)
C40 0.069(6) 0.081(6) 0.063(5) 0.026(5) 0.033(5) 0.007(5)
C41 0.044(4) 0.071(5) 0.048(4) 0.030(4) 0.020(3) 0.019(4)
C42 0.042(4) 0.050(4) 0.073(5) 0.033(4) 0.014(4) 0.018(3)
C43 0.097(7) 0.048(5) 0.049(4) 0.018(4) 0.012(4) 0.038(5)
C44 0.072(6) 0.094(7) 0.073(6) 0.045(5) 0.046(5) 0.061(6)
C45 0.035(4) 0.091(7) 0.082(6) 0.059(5) 0.023(4) 0.024(4)
C46 0.104(8) 0.086(7) 0.048(5) 0.024(5) 0.022(5) 0.030(6)
C47 0.041(5) 0.071(6) 0.137(10) 0.063(7) 0.019(5) 0.013(4)
C48 0.188(15) 0.073(8) 0.082(8) 0.006(6) -0.011(9) 0.065(9)
C49 0.161(13) 0.177(14) 0.119(10) 0.096(10) 0.107(10) 0.122(12)
C50 0.050(6) 0.131(11) 0.162(13) 0.097(10) 0.023(7) 0.006(6)
C51 0.050(4) 0.049(4) 0.046(4) 0.017(3) 0.028(3) 0.019(3)
C52 0.050(4) 0.057(4) 0.049(4) 0.014(3) 0.033(3) 0.016(4)
C53 0.085(6) 0.057(5) 0.057(5) 0.017(4) 0.043(5) 0.017(4)
C54 0.076(6) 0.052(5) 0.072(6) 0.020(4) 0.036(5) 0.019(4)
C55 0.110(8) 0.065(5) 0.064(5) 0.029(4) 0.056(6) 0.044(5)
C56 0.201(15) 0.072(7) 0.104(9) 0.053(6) 0.111(10) 0.060(8)
C57 0.150(11) 0.055(5) 0.089(7) 0.028(5) 0.083(8) 0.038(6)
C58 0.121(9) 0.065(6) 0.061(5) 0.030(5) 0.050(6) 0.045(6)
C59 0.080(6) 0.065(5) 0.052(4) 0.023(4) 0.033(4) 0.030(5)
C60 0.077(6) 0.062(5) 0.052(4) 0.031(4) 0.031(4) 0.039(4)
C61 0.059(5) 0.058(5) 0.050(4) 0.027(4) 0.027(4) 0.027(4)
C62 0.065(5) 0.096(7) 0.069(5) 0.043(5) 0.041(5) 0.047(5)
C63 0.055(5) 0.085(7) 0.075(6) 0.031(5) 0.035(5) 0.021(5)
C64 0.054(5) 0.092(7) 0.068(6) 0.033(5) 0.024(4) 0.024(5)
C65 0.053(5) 0.067(5) 0.055(4) 0.026(4) 0.025(4) 0.024(4)
C66 0.055(4) 0.059(5) 0.044(4) 0.025(3) 0.019(3) 0.028(4)
C67 0.060(5) 0.048(4) 0.055(4) 0.026(3) 0.028(4) 0.026(4)
C68 0.068(5) 0.050(4) 0.046(4) 0.023(3) 0.026(4) 0.029(4)
C69 0.060(5) 0.065(5) 0.054(5) 0.022(4) 0.021(4) 0.016(4)
C70 0.079(6) 0.073(6) 0.069(6) 0.030(5) 0.030(5) 0.015(5)
C71 0.076(7) 0.074(6) 0.056(5) 0.003(5) 0.015(5) 0.000(5)
C72 0.097(8) 0.085(7) 0.053(5) 0.019(5) 0.027(5) 0.028(6)
C73 0.065(5) 0.058(5) 0.050(4) 0.024(4) 0.026(4) 0.023(4)
C74 0.055(4) 0.054(4) 0.044(4) 0.018(3) 0.019(3) 0.015(4)
C75 0.057(5) 0.052(4) 0.056(4) 0.021(4) 0.026(4) 0.019(4)
C76 0.058(5) 0.058(5) 0.072(5) 0.020(4) 0.038(4) 0.010(4)
C77 0.067(5) 0.043(4) 0.066(5) 0.015(4) 0.032(4) 0.010(4)
C78 0.046(4) 0.057(4) 0.051(4) 0.023(4) 0.022(3) 0.021(3)
C79 0.102(7) 0.061(5) 0.060(5) 0.030(4) 0.048(5) 0.030(5)
C80 0.097(7) 0.050(5) 0.070(6) 0.021(4) 0.043(5) 0.023(5)
C81 0.069(6) 0.072(6) 0.048(4) 0.017(4) 0.011(4) 0.016(5)
C82 0.083(7) 0.071(6) 0.052(5) 0.013(4) 0.020(5) 0.026(5)
C83 0.064(6) 0.062(6) 0.073(6) 0.011(5) 0.008(5) 0.013(5)
C84 0.053(5) 0.077(7) 0.090(7) 0.013(6) 0.016(5) 0.013(5)
C85 0.058(5) 0.065(5) 0.066(5) 0.018(4) 0.014(4) 0.019(4)
C86 0.113(9) 0.101(8) 0.070(6) 0.039(6) 0.051(6) 0.040(7)
C87 0.138(11) 0.090(8) 0.058(6) 0.007(5) 0.033(7) 0.054(8)
C88 0.082(8) 0.066(7) 0.142(12) 0.025(7) 0.035(8) 0.001(6)
C89 0.080(8) 0.089(9) 0.212(17) 0.058(10) 0.088(10) 0.025(7)
C90 0.068(6) 0.075(6) 0.081(7) 0.026(5) 0.023(5) 0.027(5)
C91 0.037(5) 0.073(6) 0.188(12) 0.023(7) 0.060(6) 0.021(4)
C92 0.049(5) 0.075(6) 0.086(7) 0.006(5) 0.025(5) 0.028(5)
C93 0.063(5) 0.051(5) 0.085(6) 0.017(4) 0.045(5) 0.027(4)
C94 0.072(6) 0.113(9) 0.070(6) 0.025(6) 0.049(5) 0.046(6)
C95 0.107(9) 0.132(10) 0.192(13) 0.103(10) 0.121(9) 0.074(8)
C96 0.102(12) 0.098(11) 0.37(3) 0.017(15) 0.113(16) 0.025(9)
C97 0.072(8) 0.150(13) 0.096(9) -0.009(8) 0.012(6) 0.046(8)
C98 0.067(7) 0.082(7) 0.146(11) 0.014(7) 0.057(7) 0.021(6)
C99 0.141(13) 0.213(17) 0.072(7) 0.023(9) 0.052(8) 0.110(13)
C100 0.177(16) 0.218(19) 0.30(2) 0.173(18) 0.192(17) 0.134(15)
C101 0.116(14) 0.18(2) 0.099(12) -0.033(12) 0.023(10) 0.023(13)
C102 0.065(8) 0.28(3) 0.23(2) 0.19(2) 0.041(11) 0.032(13)
C105 0.27(3) 0.105(13) 0.158(18) 0.050(12) 0.100(19) 0.069(16)
O21 0.218(18) 0.180(16) 0.188(16) -0.021(12) 0.051(13) -0.011(13)
C103 0.087(7) 0.075(7) 0.068(6) 0.029(5) 0.033(5) 0.014(6)
S3 0.0561(14) 0.110(2) 0.0967(19) 0.0509(18) 0.0196(13) 0.0255(14)
O15 0.078(11) 0.23(2) 0.173(18) 0.042(17) 0.069(11) 0.061(14)
O16 0.095(9) 0.079(8) 0.061(7) 0.029(6) 0.000(6) 0.007(7)
O17 0.118(11) 0.049(7) 0.135(12) 0.035(7) 0.009(10) 0.017(7)
F7 0.23(2) 0.083(10) 0.116(12) 0.015(9) -0.021(12) -0.004(11)
F8 0.162(14) 0.115(11) 0.079(8) 0.050(8) 0.026(9) 0.043(11)
F9 0.101(12) 0.35(3) 0.111(12) 0.03(2) 0.041(10) 0.02(2)
O15' 0.122(18) 0.138(19) 0.22(2) 0.105(17) 0.106(17) 0.010(14)
O16' 0.18(2) 0.27(3) 0.12(2) 0.00(2) 0.085(18) 0.02(2)
O17' 0.091(14) 0.075(12) 0.136(17) 0.030(12) 0.035(13) 0.012(10)
F7' 0.070(9) 0.073(9) 0.115(13) 0.050(9) 0.054(9) 0.033(7)
F8' 0.159(18) 0.118(15) 0.062(10) 0.007(11) 0.064(11) -0.016(15)
F9' 0.078(12) 0.067(9) 0.131(16) 0.058(10) 0.010(10) 0.034(8)

loop_
_atom_type_symbol
_atom_type_description
_atom_type_scat_dispersion_real
_atom_type_scat_dispersion_imag
_atom_type_scat_source
C C 0.0181 0.0091 'International Tables Vol C Tables 4.2.6.8 and 6.1.1.4'
H H 0.0000 0.0000 'International Tables Vol C Tables 4.2.6.8 and 6.1.1.4'
N N 0.0311 0.0180 'International Tables Vol C Tables 4.2.6.8 and 6.1.1.4'
O O 0.0492 0.0322 'International Tables Vol C Tables 4.2.6.8 and 6.1.1.4'
F F 0.0727 0.0534 'International Tables Vol C Tables 4.2.6.8 and 6.1.1.4'
S S 0.3331 0.5567 'International Tables Vol C Tables 4.2.6.8 and 6.1.1.4'
Rh Rh 0.0927 3.6045 'International Tables Vol C Tables 4.2.6.8 and 6.1.1.4'

loop_
_geom_angle_atom_site_label_1
_geom_angle_atom_site_label_2
_geom_angle_atom_site_label_3
_geom_angle
_geom_angle_site_symmetry_1
_geom_angle_site_symmetry_3
C31 Rh1 O2 111.1(2) . .
C31 Rh1 N1 162.4(3) . .
O2 Rh1 N1 85.8(2) . .
C31 Rh1 C34 65.7(3) . .
O2 Rh1 C34 113.2(3) . .
N1 Rh1 C34 104.1(3) . .
C31 Rh1 C33 65.8(3) . .
O2 Rh1 C33 152.8(3) . .
N1 Rh1 C33 97.0(3) . .
C34 Rh1 C33 39.8(3) . .
C31 Rh1 C35 38.7(3) . .
O2 Rh1 C35 95.4(3) . .
N1 Rh1 C35 138.8(3) . .
C34 Rh1 C35 38.2(3) . .
C33 Rh1 C35 64.8(3) . .
C31 Rh1 C32 39.9(3) . .
O2 Rh1 C32 150.3(2) . .
N1 Rh1 C32 123.7(3) . .
C34 Rh1 C32 65.9(3) . .
C33 Rh1 C32 38.7(3) . .
C35 Rh1 C32 65.1(3) . .
C31 Rh1 O1 102.5(2) . .
O2 Rh1 O1 78.13(18) . .
N1 Rh1 O1 85.2(2) . .
C34 Rh1 O1 165.5(3) . .
C33 Rh1 O1 129.0(3) . .
C35 Rh1 O1 135.5(3) . .
C32 Rh1 O1 99.8(3) . .
N2' Rh2 C42 127.0(7) 2_666 .
N2' Rh2 C43 97.7(8) 2_666 .
C42 Rh2 C43 39.7(4) . .
N2' Rh2 O4 91.4(7) 2_666 .
C42 Rh2 O4 139.9(3) . .
C43 Rh2 O4 160.5(3) . .
C42 Rh2 N2 135(4) . 2_666
C43 Rh2 N2 103(4) . 2_666
O4 Rh2 N2 84(4) . 2_666
N2' Rh2 C45 135.2(7) 2_666 .
C42 Rh2 C45 65.8(3) . .
C43 Rh2 C45 65.1(4) . .
O4 Rh2 C45 96.4(3) . .
N2 Rh2 C45 130(4) 2_666 .
N2' Rh2 O3 81.6(7) 2_666 .
C42 Rh2 O3 95.2(3) . .
C43 Rh2 O3 120.3(4) . .
O4 Rh2 O3 77.94(18) . .
N2 Rh2 O3 86(4) 2_666 .
C45 Rh2 O3 143.2(3) . .
N2' Rh2 C41 163.9(8) 2_666 .
C42 Rh2 C41 39.8(3) . .
C43 Rh2 C41 66.2(3) . .
O4 Rh2 C41 103.8(3) . .
N2 Rh2 C41 166(5) 2_666 .
C45 Rh2 C41 39.0(3) . .
O3 Rh2 C41 106.4(2) . .
N2' Rh2 C44 101.8(8) 2_666 .
C42 Rh2 C44 65.7(4) . .
C43 Rh2 C44 38.5(4) . .
O4 Rh2 C44 122.7(4) . .
N2 Rh2 C44 100(5) 2_666 .
C45 Rh2 C44 38.8(4) . .
O3 Rh2 C44 158.7(3) . .
C41 Rh2 C44 65.7(3) . .
C82 Rh3 C83 40.6(4) . .
C82 Rh3 C84 66.3(5) . .
C83 Rh3 C84 39.0(4) . .
C82 Rh3 O6 100.1(3) . .
C83 Rh3 O6 95.4(3) . .
C84 Rh3 O6 125.1(4) . .
C82 Rh3 N3 163.4(4) . .
C83 Rh3 N3 123.8(4) . .
C84 Rh3 N3 97.5(4) . .
O6 Rh3 N3 85.8(2) . .
C82 Rh3 C85 65.9(4) . .
C83 Rh3 C85 66.6(4) . .
C84 Rh3 C85 40.0(4) . .
O6 Rh3 C85 161.9(3) . .
N3 Rh3 C85 104.7(3) . .
C82 Rh3 O5 111.9(4) . .
C83 Rh3 O5 150.8(4) . .
C84 Rh3 O5 156.8(4) . .
O6 Rh3 O5 78.0(2) . .
N3 Rh3 O5 84.5(3) . .
C85 Rh3 O5 117.0(3) . .
C82 Rh3 C81 38.4(4) . .
C83 Rh3 C81 66.1(4) . .
C84 Rh3 C81 65.9(5) . .
O6 Rh3 C81 133.9(3) . .
N3 Rh3 C81 140.1(3) . .
C85 Rh3 C81 39.2(4) . .
O5 Rh3 C81 97.8(3) . .
C95 Rh4 N4 146.3(5) . 2_777
C95 Rh4 C93 63.8(4) . .
N4 Rh4 C93 122.3(3) 2_777 .
C95 Rh4 O8 96.7(4) . .
N4 Rh4 O8 85.3(2) 2_777 .
C93 Rh4 O8 151.9(3) . .
C95 Rh4 C94 38.9(4) . .
N4 Rh4 C94 161.8(4) 2_777 .
C93 Rh4 C94 39.6(4) . .
O8 Rh4 C94 112.6(3) . .
C95 Rh4 C91 39.0(4) . .
N4 Rh4 C91 109.5(5) 2_777 .
C93 Rh4 C91 65.9(4) . .
O8 Rh4 C91 112.6(4) . .
C94 Rh4 C91 67.4(5) . .
C95 Rh4 O7 130.0(5) . .
N4 Rh4 O7 83.4(2) 2_777 .
C93 Rh4 O7 98.3(3) . .
O8 Rh4 O7 78.4(2) . .
C94 Rh4 O7 96.9(4) . .
C91 Rh4 O7 163.2(4) . .
C95 Rh4 C92 64.0(5) . .
N4 Rh4 C92 99.1(3) 2_777 .
C93 Rh4 C92 39.4(4) . .
O8 Rh4 C92 151.0(4) . .
C94 Rh4 C92 66.9(4) . .
C91 Rh4 C92 38.9(5) . .
O7 Rh4 C92 130.6(3) . .
C7 N1 C3 118.9(7) . .
C7 N1 Rh1 118.7(6) . .
C3 N1 Rh1 122.3(5) . .
C53 N3 C57 118.6(7) . .
C53 N3 Rh3 120.3(5) . .
C57 N3 Rh3 120.5(6) . .
C76 N4 C80 118.1(7) . .
C76 N4 Rh4 122.2(6) . 2_777
C80 N4 Rh4 119.5(6) . 2_777
C1 O1 Rh1 113.2(4) . .
C2 O2 Rh1 113.6(4) . .
C2 O3 Rh2 113.2(4) . .
C1 O4 Rh2 114.6(5) . .
C51 O5 Rh3 113.5(5) . .
C52 O6 Rh3 113.6(5) . .
C52 O7 Rh4 112.1(5) . .
C51 O8 Rh4 114.3(5) . .
O9 S1 O10 112.5(6) . .
O9 S1 O11 113.0(10) . .
O10 S1 O11 115.8(11) . .
O9 S1 C101 104.8(10) . .
O10 S1 C101 104.2(7) . .
O11 S1 C101 105.1(11) . .
O13 S2 O12 111.5(8) . .
O13 S2 O14 113.0(9) . .
O12 S2 O14 105.0(7) . .
O13 S2 C102 128.7(11) . .
O12 S2 C102 95.2(7) . .
O14 S2 C102 100.3(8) . .
O1 C1 O4 126.2(7) . .
O1 C1 C2 117.5(6) . .
O4 C1 C2 116.3(7) . .
O2 C2 O3 124.7(6) . .
O2 C2 C1 117.5(7) . .
O3 C2 C1 117.8(6) . .
N1 C3 C4 121.9(10) . .
C5 C4 C3 121.7(11) . .
C4 C5 C6 115.2(9) . .
C4 C5 C8 109.1(12) . .
C6 C5 C8 135.6(12) . .
C4 C5 C8' 146.3(13) . .
C6 C5 C8' 98.0(12) . .
C7 C6 C5 121.5(10) . .
N1 C7 C6 120.7(10) . .
C9 C8 C5 114.8(13) . .
C8 C9 C10 118.2(13) . .
C9' C8' C5 113.7(15) . .
C8' C9' C10 111.2(15) . .
C23 C10 C11 119.5(7) . .
C23 C10 C9 132.4(11) . .
C11 C10 C9 106.1(11) . .
C23 C10 C9' 106.7(12) . .
C11 C10 C9' 132.1(11) . .
C12 C11 C10 121.8(9) . .
C12 C11 C16 117.3(10) . .
C10 C11 C16 120.7(8) . .
C13 C12 C11 123.3(11) . .
C12 C13 C14 119.3(10) . .
C15 C14 C13 118.3(13) . .
C14 C15 C16 123.7(11) . .
C15 C16 C17 122.8(8) . .
C15 C16 C11 118.0(9) . .
C17 C16 C11 119.0(9) . .
C18 C17 C16 121.0(7) . .
C18 C17 C24' 122.3(13) . .
C16 C17 C24' 115.7(12) . .
C18 C17 C24 116.3(10) . .
C16 C17 C24 120.9(11) . .
C17 C18 C19 123.8(8) . .
C17 C18 C23 119.1(8) . .
C19 C18 C23 117.1(9) . .
C20 C19 C18 122.8(10) . .
C19 C20 C21 122.8(12) . .
C20 C21 C22 116.1(11) . .
C23 C22 C21 123.6(10) . .
C22 C23 C10 121.8(9) . .
C22 C23 C18 117.5(10) . .
C10 C23 C18 120.6(9) . .
C25 C24 C17 123.5(14) . .
C24 C25 C28 126.0(15) . .
N2 C26 C27 120.0 . .
C28 C27 C26 120.0 . .
C27 C28 C29 120.0 . .
C27 C28 C25 118.8(11) . .
C29 C28 C25 121.2(11) . .
C28 C29 C30 120.0 . .
C29 C30 N2 120.0 . .
C26 N2 C30 120.0 . .
C26 N2 Rh2 120.1(7) . 2_666
C30 N2 Rh2 119.5(7) . 2_666
C25' C24' C17 123.1(18) . .
C24' C25' C28' 125.4(17) . .
N2' C26' C27' 123(2) . .
C28' C27' C26' 120.0(16) . .
C27' C28' C29' 116.2(18) . .
C27' C28' C25' 117.6(17) . .
C29' C28' C25' 126(2) . .
C30' C29' C28' 118(2) . .
N2' C30' C29' 127(2) . .
C30' N2' C26' 116(2) . .
C30' N2' Rh2 124.3(17) . 2_666
C26' N2' Rh2 119.6(16) . 2_666
C35 C31 C32 107.1(6) . .
C35 C31 C36 127.4(7) . .
C32 C31 C36 125.2(7) . .
C35 C31 Rh1 71.5(4) . .
C32 C31 Rh1 70.9(4) . .
C36 C31 Rh1 128.4(6) . .
C33 C32 C31 107.3(7) . .
C33 C32 C37 127.8(7) . .
C31 C32 C37 124.9(7) . .
C33 C32 Rh1 70.3(4) . .
C31 C32 Rh1 69.3(4) . .
C37 C32 Rh1 125.0(6) . .
C32 C33 C34 108.3(6) . .
C32 C33 C38 126.4(8) . .
C34 C33 C38 125.3(8) . .
C32 C33 Rh1 71.0(4) . .
C34 C33 Rh1 70.1(4) . .
C38 C33 Rh1 125.7(6) . .
C35 C34 C33 106.9(7) . .
C35 C34 C39 126.6(8) . .
C33 C34 C39 126.3(8) . .
C35 C34 Rh1 71.3(5) . .
C33 C34 Rh1 70.1(4) . .
C39 C34 Rh1 127.4(6) . .
C34 C35 C31 110.3(7) . .
C34 C35 C40 126.1(8) . .
C31 C35 C40 123.6(7) . .
C34 C35 Rh1 70.5(4) . .
C31 C35 Rh1 69.8(4) . .
C40 C35 Rh1 124.2(6) . .
C45 C41 C42 106.5(8) . .
C45 C41 C46 126.4(9) . .
C42 C41 C46 127.1(8) . .
C45 C41 Rh2 70.3(4) . .
C42 C41 Rh2 69.0(4) . .
C46 C41 Rh2 125.1(7) . .
C43 C42 C41 107.5(8) . .
C43 C42 C47 128.5(9) . .
C41 C42 C47 123.9(9) . .
C43 C42 Rh2 70.3(5) . .
C41 C42 Rh2 71.2(4) . .
C47 C42 Rh2 121.5(6) . .
C44 C43 C42 108.8(8) . .
C44 C43 C48 123.6(12) . .
C42 C43 C48 127.6(13) . .
C44 C43 Rh2 71.8(5) . .
C42 C43 Rh2 70.1(5) . .
C48 C43 Rh2 125.7(7) . .
C43 C44 C45 108.0(7) . .
C43 C44 C49 125.3(12) . .
C45 C44 C49 126.7(12) . .
C43 C44 Rh2 69.6(5) . .
C45 C44 Rh2 70.4(5) . .
C49 C44 Rh2 126.6(7) . .
C44 C45 C41 109.1(8) . .
C44 C45 C50 129.4(10) . .
C41 C45 C50 121.5(11) . .
C44 C45 Rh2 70.8(4) . .
C41 C45 Rh2 70.7(4) . .
C50 C45 Rh2 122.7(7) . .
O8 C51 O5 126.0(7) . .
O8 C51 C52 117.0(7) . .
O5 C51 C52 117.0(7) . .
O6 C52 O7 124.1(7) . .
O6 C52 C51 117.8(7) . .
O7 C52 C51 118.1(7) . .
N3 C53 C54 122.7(8) . .
C53 C54 C55 119.9(9) . .
C54 C55 C56 116.0(8) . .
C54 C55 C58 121.0(9) . .
C56 C55 C58 122.9(9) . .
C57 C56 C55 120.6(9) . .
N3 C57 C56 122.1(9) . .
C59 C58 C55 125.7(9) . .
C58 C59 C60 124.7(9) . .
C61 C60 C73 120.3(7) . .
C61 C60 C59 122.0(9) . .
C73 C60 C59 117.7(8) . .
C60 C61 C62 122.0(8) . .
C60 C61 C66 119.2(8) . .
C62 C61 C66 118.7(8) . .
C63 C62 C61 120.6(8) . .
C64 C63 C62 121.4(9) . .
C63 C64 C65 121.0(10) . .
C64 C65 C66 120.1(8) . .
C67 C66 C61 120.8(8) . .
C67 C66 C65 121.1(7) . .
C61 C66 C65 118.0(7) . .
C68 C67 C66 120.0(7) . .
C68 C67 C74 121.6(8) . .
C66 C67 C74 118.3(7) . .
C67 C68 C69 123.8(7) . .
C67 C68 C73 120.3(8) . .
C69 C68 C73 115.8(8) . .
C70 C69 C68 122.9(9) . .
C69 C70 C71 120.8(10) . .
C72 C71 C70 119.8(10) . .
C71 C72 C73 121.2(9) . .
C72 C73 C68 119.4(9) . .
C72 C73 C60 121.3(8) . .
C68 C73 C60 119.3(8) . .
C75 C74 C67 127.4(8) . .
C74 C75 C78 126.5(8) . .
N4 C76 C77 123.0(8) . .
C76 C77 C78 119.6(8) . .
C79 C78 C77 116.7(7) . .
C79 C78 C75 124.3(7) . .
C77 C78 C75 119.0(7) . .
C78 C79 C80 120.6(8) . .
N4 C80 C79 121.9(9) . .
C82 C81 C85 108.0(9) . .
C82 C81 C86 126.6(10) . .
C85 C81 C86 125.1(10) . .
C82 C81 Rh3 68.0(5) . .
C85 C81 Rh3 69.5(5) . .
C86 C81 Rh3 123.9(7) . .
C81 C82 C83 109.0(9) . .
C81 C82 C87 126.9(11) . .
C83 C82 C87 124.1(10) . .
C81 C82 Rh3 73.6(5) . .
C83 C82 Rh3 69.7(5) . .
C87 C82 Rh3 123.8(8) . .
C84 C83 C82 107.0(10) . .
C84 C83 C88 128.1(12) . .
C82 C83 C88 124.8(10) . .
C84 C83 Rh3 70.6(6) . .
C82 C83 Rh3 69.7(6) . .
C88 C83 Rh3 122.4(8) . .
C83 C84 C85 109.3(10) . .
C83 C84 C89 125.9(11) . .
C85 C84 C89 124.7(10) . .
C83 C84 Rh3 70.4(6) . .
C85 C84 Rh3 71.6(6) . .
C89 C84 Rh3 126.6(10) . .
C81 C85 C84 106.5(9) . .
C81 C85 C90 125.8(10) . .
C84 C85 C90 127.7(10) . .
C81 C85 Rh3 71.3(5) . .
C84 C85 Rh3 68.4(6) . .
C90 C85 Rh3 127.0(7) . .
C95 C91 C92 105.0(10) . .
C95 C91 C96 126.5(18) . .
C92 C91 C96 128.4(18) . .
C95 C91 Rh4 69.5(6) . .
C92 C91 Rh4 70.9(5) . .
C96 C91 Rh4 127.0(9) . .
C91 C92 C93 108.1(10) . .
C91 C92 C97 125.3(12) . .
C93 C92 C97 126.6(11) . .
C91 C92 Rh4 70.2(5) . .
C93 C92 Rh4 69.6(5) . .
C97 C92 Rh4 124.3(8) . .
C92 C93 C94 109.7(9) . .
C92 C93 C98 124.0(10) . .
C94 C93 C98 126.2(10) . .
C92 C93 Rh4 71.0(5) . .
C94 C93 Rh4 70.3(5) . .
C98 C93 Rh4 123.2(6) . .
C95 C94 C93 103.4(10) . .
C95 C94 C99 130.8(14) . .
C93 C94 C99 125.8(13) . .
C95 C94 Rh4 69.8(6) . .
C93 C94 Rh4 70.1(5) . .
C99 C94 Rh4 124.3(8) . .
C94 C95 C91 113.7(11) . .
C94 C95 C100 120.1(17) . .
C91 C95 C100 126.0(17) . .
C94 C95 Rh4 71.3(5) . .
C91 C95 Rh4 71.5(6) . .
C100 C95 Rh4 121.1(9) . .
F2 C101 F3 101(2) . .
F2 C101 F1 100.3(14) . .
F3 C101 F1 117(2) . .
F2 C101 S1 116.9(14) . .
F3 C101 S1 109.6(14) . .
F1 C101 S1 111.7(14) . .
F6 C102 F5 113.6(16) . .
F6 C102 F4 98.2(16) . .
F5 C102 F4 111.5(18) . .
F6 C102 S2 122.2(15) . .
F5 C102 S2 106.6(13) . .
F4 C102 S2 103.8(13) . .
F9 C103 F8 106.0(17) . .
F9 C103 F7 108.9(17) . .
F8 C103 F7 104.9(13) . .
F8' C103 F9' 104.0(16) . .
F8' C103 F7' 104.0(14) . .
F9' C103 F7' 98.5(13) . .
F9 C103 S3 117.1(13) . .
F8' C103 S3 127.6(14) . .
F8 C103 S3 110.6(10) . .
F7 C103 S3 108.7(11) . .
F9' C103 S3 106.4(11) . .
F7' C103 S3 112.3(10) . .
O16' S3 O17' 121.9(17) . .
O15 S3 O17 122.6(13) . .
O16' S3 O15' 117.2(18) . .
O17' S3 O15' 105.4(11) . .
O15 S3 O16 112.1(12) . .
O17 S3 O16 106.1(9) . .
O15 S3 C103 112.7(11) . .
O16' S3 C103 113.5(18) . .
O17' S3 C103 99.7(10) . .
O17 S3 C103 100.1(7) . .
O15' S3 C103 94.5(11) . .
O16 S3 C103 100.6(6) . .

loop_
_geom_bond_atom_site_label_1
_geom_bond_atom_site_label_2
_geom_bond_distance
_geom_bond_site_symmetry_2
Rh1 C31 2.124(7) .
Rh1 O2 2.126(5) .
Rh1 N1 2.132(6) .
Rh1 C34 2.136(8) .
Rh1 C33 2.137(7) .
Rh1 C35 2.146(7) .
Rh1 C32 2.146(8) .
Rh1 O1 2.149(5) .
Rh2 N2' 2.10(2) 2_666
Rh2 C42 2.124(8) .
Rh2 C43 2.127(8) .
Rh2 O4 2.127(5) .
Rh2 N2 2.14(10) 2_666
Rh2 C45 2.149(8) .
Rh2 O3 2.150(5) .
Rh2 C41 2.154(7) .
Rh2 C44 2.155(8) .
Rh3 C82 2.093(9) .
Rh3 C83 2.094(10) .
Rh3 C84 2.097(10) .
Rh3 O6 2.126(6) .
Rh3 N3 2.138(7) .
Rh3 C85 2.140(9) .
Rh3 O5 2.146(5) .
Rh3 C81 2.165(9) .
Rh4 C95 2.112(10) .
Rh4 N4 2.129(7) 2_777
Rh4 C93 2.129(8) .
Rh4 O8 2.130(6) .
Rh4 C94 2.132(9) .
Rh4 C91 2.139(9) .
Rh4 O7 2.139(6) .
Rh4 C92 2.148(9) .
N1 C7 1.334(10) .
N1 C3 1.335(11) .
N3 C53 1.318(11) .
N3 C57 1.325(11) .
N4 C76 1.334(11) .
N4 C80 1.344(11) .
N4 Rh4 2.129(7) 2_777
O1 C1 1.237(9) .
O2 C2 1.246(8) .
O3 C2 1.252(9) .
O4 C1 1.257(9) .
O5 C51 1.244(9) .
O6 C52 1.247(9) .
O7 C52 1.260(10) .
O8 C51 1.229(9) .
O9 S1 1.396(9) .
O10 S1 1.402(9) .
O11 S1 1.408(14) .
O12 S2 1.411(9) .
O13 S2 1.313(13) .
O14 S2 1.629(12) .
S1 C101 1.663(19) .
S2 C102 1.775(17) .
F1 C101 1.357(14) .
F2 C101 1.306(15) .
F3 C101 1.346(17) .
F4 C102 1.382(15) .
F5 C102 1.315(19) .
F6 C102 1.267(18) .
C1 C2 1.548(10) .
C3 C4 1.377(13) .
C4 C5 1.365(18) .
C5 C6 1.399(19) .
C5 C8 1.537(17) .
C5 C8' 1.57(2) .
C6 C7 1.388(13) .
C8 C9 1.329(15) .
C9 C10 1.493(13) .
C8' C9' 1.343(16) .
C9' C10 1.524(14) .
C10 C23 1.401(16) .
C10 C11 1.415(16) .
C11 C12 1.409(14) .
C11 C16 1.424(12) .
C12 C13 1.364(18) .
C13 C14 1.426(18) .
C14 C15 1.351(15) .
C15 C16 1.416(15) .
C16 C17 1.424(12) .
C17 C18 1.394(13) .
C17 C24' 1.45(2) .
C17 C24 1.55(2) .
C18 C19 1.413(14) .
C18 C23 1.448(11) .
C19 C20 1.336(16) .
C20 C21 1.379(17) .
C21 C22 1.42(2) .
C22 C23 1.390(16) .
C24 C25 1.336(16) .
C25 C28 1.489(13) .
C26 N2 1.362(9) .
C26 C27 1.362(9) .
C27 C28 1.362(9) .
C28 C29 1.362(9) .
C29 C30 1.362(9) .
C30 N2 1.362(9) .
N2 Rh2 2.141(15) 2_666
C24' C25' 1.328(16) .
C25' C28' 1.474(16) .
C26' N2' 1.329(17) .
C26' C27' 1.44(3) .
C27' C28' 1.402(16) .
C28' C29' 1.41(3) .
C29' C30' 1.40(4) .
C30' N2' 1.317(16) .
N2' Rh2 2.10(2) 2_666
C31 C35 1.414(10) .
C31 C32 1.456(10) .
C31 C36 1.494(10) .
C32 C33 1.418(11) .
C32 C37 1.475(12) .
C33 C34 1.455(12) .
C33 C38 1.490(11) .
C34 C35 1.401(11) .
C34 C39 1.487(11) .
C35 C40 1.508(12) .
C41 C45 1.438(11) .
C41 C42 1.457(12) .
C41 C46 1.481(12) .
C42 C43 1.442(13) .
C42 C47 1.498(12) .
C43 C44 1.413(15) .
C43 C48 1.502(15) .
C44 C45 1.430(14) .
C44 C49 1.482(13) .
C45 C50 1.500(15) .
C51 C52 1.544(11) .
C53 C54 1.378(12) .
C54 C55 1.381(13) .
C55 C56 1.395(14) .
C55 C58 1.476(12) .
C56 C57 1.364(14) .
C58 C59 1.304(13) .
C59 C60 1.478(11) .
C60 C61 1.404(13) .
C60 C73 1.444(13) .
C61 C62 1.419(12) .
C61 C66 1.445(11) .
C62 C63 1.386(15) .
C63 C64 1.367(14) .
C64 C65 1.391(13) .
C65 C66 1.445(12) .
C66 C67 1.415(11) .
C67 C68 1.400(12) .
C67 C74 1.453(11) .
C68 C69 1.426(12) .
C68 C73 1.442(11) .
C69 C70 1.348(14) .
C70 C71 1.395(14) .
C71 C72 1.361(16) .
C72 C73 1.424(14) .
C74 C75 1.354(11) .
C75 C78 1.448(11) .
C76 C77 1.362(12) .
C77 C78 1.420(11) .
C78 C79 1.366(12) .
C79 C80 1.385(13) .
C81 C82 1.403(14) .
C81 C85 1.445(14) .
C81 C86 1.492(15) .
C82 C83 1.452(16) .
C82 C87 1.523(15) .
C83 C84 1.399(15) .
C83 C88 1.521(16) .
C84 C85 1.450(15) .
C84 C89 1.493(17) .
C85 C90 1.490(14) .
C91 C95 1.419(15) .
C91 C92 1.426(17) .
C91 C96 1.44(2) .
C92 C93 1.441(14) .
C92 C97 1.471(14) .
C93 C94 1.443(15) .
C93 C98 1.529(16) .
C94 C95 1.412(14) .
C94 C99 1.454(18) .
C95 C100 1.48(2) .
C105 O21 1.437(19) .
C103 F9 1.23(2) .
C103 F8' 1.289(19) .
C103 F8 1.325(16) .
C103 F7 1.334(18) .
C103 F9' 1.34(2) .
C103 F7' 1.357(18) .
C103 S3 1.786(12) .
S3 O15 1.342(12) .
S3 O16' 1.386(16) .
S3 O17' 1.440(14) .
S3 O17 1.447(11) .
S3 O15' 1.468(15) .
S3 O16 1.481(11) .

loop_
_geom_torsion_atom_site_label_1
_geom_torsion_atom_site_label_2
_geom_torsion_atom_site_label_3
_geom_torsion_atom_site_label_4
_geom_torsion
_geom_torsion_site_symmetry_1
_geom_torsion_site_symmetry_4
Rh1 O1 C1 O4 173.7(6) . .
Rh1 O1 C1 C2 -4.1(8) . .
Rh2 O4 C1 O1 178.6(6) . .
Rh2 O4 C1 C2 -3.6(8) . .
Rh1 O2 C2 O3 -179.1(5) . .
Rh1 O2 C2 C1 0.6(7) . .
Rh2 O3 C2 O2 177.2(5) . .
Rh2 O3 C2 C1 -2.5(7) . .
O1 C1 C2 O2 2.5(9) . .
O4 C1 C2 O2 -175.5(6) . .
O1 C1 C2 O3 -177.8(6) . .
O4 C1 C2 O3 4.2(9) . .
C7 N1 C3 C4 3.3(15) . .
Rh1 N1 C3 C4 -172.9(8) . .
N1 C3 C4 C5 -2.7(18) . .
C3 C4 C5 C6 2.3(17) . .
C3 C4 C5 C8 -178.6(11) . .
C3 C4 C5 C8' 172.0(17) . .
C4 C5 C6 C7 -2.8(16) . .
C8 C5 C6 C7 178.5(12) . .
C8' C5 C6 C7 -177.0(12) . .
C3 N1 C7 C6 -3.8(14) . .
Rh1 N1 C7 C6 172.6(8) . .
C5 C6 C7 N1 3.6(16) . .
C4 C5 C8 C9 -174.5(13) . .
C6 C5 C8 C9 4(2) . .
C5 C8 C9 C10 175.1(11) . .
C4 C5 C8' C9' 7(3) . .
C6 C5 C8' C9' 177.3(15) . .
C5 C8' C9' C10 175.4(12) . .
C8 C9 C10 C23 -64(2) . .
C8 C9 C10 C11 133.1(14) . .
C8' C9' C10 C23 136.9(14) . .
C8' C9' C10 C11 -58(2) . .
C23 C10 C11 C12 173.9(9) . .
C9 C10 C11 C12 -20.2(13) . .
C9' C10 C11 C12 10.5(18) . .
C23 C10 C11 C16 -1.9(14) . .
C9 C10 C11 C16 164.1(9) . .
C9' C10 C11 C16 -165.2(12) . .
C10 C11 C12 C13 -177.6(10) . .
C16 C11 C12 C13 -1.7(15) . .
C11 C12 C13 C14 1.1(17) . .
C12 C13 C14 C15 0.5(17) . .
C13 C14 C15 C16 -1.5(18) . .
C14 C15 C16 C17 176.7(11) . .
C14 C15 C16 C11 0.9(17) . .
C12 C11 C16 C15 0.7(13) . .
C10 C11 C16 C15 176.6(10) . .
C12 C11 C16 C17 -175.3(9) . .
C10 C11 C16 C17 0.7(13) . .
C15 C16 C17 C18 -175.8(10) . .
C11 C16 C17 C18 0.0(13) . .
C15 C16 C17 C24' 15.1(16) . .
C11 C16 C17 C24' -169.1(12) . .
C15 C16 C17 C24 -11.3(16) . .
C11 C16 C17 C24 164.4(10) . .
C16 C17 C18 C19 -177.9(9) . .
C24' C17 C18 C19 -9.5(16) . .
C24 C17 C18 C19 16.9(15) . .
C16 C17 C18 C23 0.6(13) . .
C24' C17 C18 C23 168.9(12) . .
C24 C17 C18 C23 -164.6(10) . .
C17 C18 C19 C20 -179.7(10) . .
C23 C18 C19 C20 1.8(14) . .
C18 C19 C20 C21 -1.4(18) . .
C19 C20 C21 C22 -1.2(19) . .
C20 C21 C22 C23 4(2) . .
C21 C22 C23 C10 -179.4(12) . .
C21 C22 C23 C18 -3.2(19) . .
C11 C10 C23 C22 178.6(11) . .
C9 C10 C23 C22 17.0(19) . .
C9' C10 C23 C22 -14.2(15) . .
C11 C10 C23 C18 2.4(14) . .
C9 C10 C23 C18 -159.1(12) . .
C9' C10 C23 C18 169.6(9) . .
C17 C18 C23 C22 -178.1(10) . .
C19 C18 C23 C22 0.5(13) . .
C17 C18 C23 C10 -1.8(13) . .
C19 C18 C23 C10 176.8(9) . .
C18 C17 C24 C25 -138.0(18) . .
C16 C17 C24 C25 57(2) . .
C17 C24 C25 C28 174.1(16) . .
N2 C26 C27 C28 0.0 . .
C26 C27 C28 C29 0.0 . .
C26 C27 C28 C25 178.5(16) . .
C24 C25 C28 C27 169.3(18) . .
C24 C25 C28 C29 -12(3) . .
C27 C28 C29 C30 0.0 . .
C25 C28 C29 C30 -178.4(16) . .
C28 C29 C30 N2 0.0 . .
C27 C26 N2 C30 0.0 . .
C27 C26 N2 Rh2 -172.4(14) . 2_666
C29 C30 N2 C26 0.0 . .
C29 C30 N2 Rh2 172.5(14) . 2_666
C18 C17 C24' C25' 67(3) . .
C16 C17 C24' C25' -124(2) . .
C17 C24' C25' C28' 172.5(19) . .
N2' C26' C27' C28' -1(4) . .
C26' C27' C28' C29' -2(4) . .
C26' C27' C28' C25' -179(2) . .
C24' C25' C28' C27' 171(2) . .
C24' C25' C28' C29' -6(4) . .
C27' C28' C29' C30' 4(4) . .
C25' C28' C29' C30' -179(2) . .
C28' C29' C30' N2' -4(4) . .
C29' C30' N2' C26' 1(4) . .
C29' C30' N2' Rh2 -174(2) . 2_666
C27' C26' N2' C30' 1(4) . .
C27' C26' N2' Rh2 176(2) . 2_666
C35 C31 C32 C33 -2.4(8) . .
C36 C31 C32 C33 -175.7(8) . .
Rh1 C31 C32 C33 60.3(5) . .
C35 C31 C32 C37 178.3(7) . .
C36 C31 C32 C37 5.0(13) . .
Rh1 C31 C32 C37 -119.0(8) . .
C35 C31 C32 Rh1 -62.7(5) . .
C36 C31 C32 Rh1 124.0(8) . .
C31 C32 C33 C34 0.8(8) . .
C37 C32 C33 C34 -180.0(8) . .
Rh1 C32 C33 C34 60.4(5) . .
C31 C32 C33 C38 179.5(8) . .
C37 C32 C33 C38 -1.3(13) . .
Rh1 C32 C33 C38 -120.9(8) . .
C31 C32 C33 Rh1 -59.6(5) . .
C37 C32 C33 Rh1 119.6(8) . .
C32 C33 C34 C35 1.2(9) . .
C38 C33 C34 C35 -177.5(8) . .
Rh1 C33 C34 C35 62.2(5) . .
C32 C33 C34 C39 176.6(8) . .
C38 C33 C34 C39 -2.1(13) . .
Rh1 C33 C34 C39 -122.4(8) . .
C32 C33 C34 Rh1 -61.0(5) . .
C38 C33 C34 Rh1 120.3(8) . .
C33 C34 C35 C31 -2.7(9) . .
C39 C34 C35 C31 -178.1(8) . .
Rh1 C34 C35 C31 58.7(6) . .
C33 C34 C35 C40 179.8(8) . .
C39 C34 C35 C40 4.4(14) . .
Rh1 C34 C35 C40 -118.7(8) . .
C33 C34 C35 Rh1 -61.4(5) . .
C39 C34 C35 Rh1 123.2(9) . .
C32 C31 C35 C34 3.2(9) . .
C36 C31 C35 C34 176.3(8) . .
Rh1 C31 C35 C34 -59.1(6) . .
C32 C31 C35 C40 -179.3(8) . .
C36 C31 C35 C40 -6.2(13) . .
Rh1 C31 C35 C40 118.4(8) . .
C32 C31 C35 Rh1 62.3(5) . .
C36 C31 C35 Rh1 -124.6(9) . .
C45 C41 C42 C43 0.6(9) . .
C46 C41 C42 C43 180.0(8) . .
Rh2 C41 C42 C43 61.2(5) . .
C45 C41 C42 C47 -176.5(7) . .
C46 C41 C42 C47 2.8(13) . .
Rh2 C41 C42 C47 -115.9(7) . .
C45 C41 C42 Rh2 -60.6(5) . .
C46 C41 C42 Rh2 118.8(9) . .
C41 C42 C43 C44 -0.1(9) . .
C47 C42 C43 C44 176.9(8) . .
Rh2 C42 C43 C44 61.7(6) . .
C41 C42 C43 C48 177.9(9) . .
C47 C42 C43 C48 -5.1(14) . .
Rh2 C42 C43 C48 -120.3(9) . .
C41 C42 C43 Rh2 -61.8(5) . .
C47 C42 C43 Rh2 115.1(8) . .
C42 C43 C44 C45 -0.5(9) . .
C48 C43 C44 C45 -178.6(8) . .
Rh2 C43 C44 C45 60.2(6) . .
C42 C43 C44 C49 178.3(9) . .
C48 C43 C44 C49 0.2(14) . .
Rh2 C43 C44 C49 -121.1(9) . .
C42 C43 C44 Rh2 -60.6(5) . .
C48 C43 C44 Rh2 121.3(9) . .
C43 C44 C45 C41 0.9(10) . .
C49 C44 C45 C41 -177.9(9) . .
Rh2 C44 C45 C41 60.5(6) . .
C43 C44 C45 C50 -176.7(10) . .
C49 C44 C45 C50 4.6(16) . .
Rh2 C44 C45 C50 -117.0(10) . .
C43 C44 C45 Rh2 -59.7(6) . .
C49 C44 C45 Rh2 121.6(10) . .
C42 C41 C45 C44 -0.9(9) . .
C46 C41 C45 C44 179.7(9) . .
Rh2 C41 C45 C44 -60.6(6) . .
C42 C41 C45 C50 176.9(8) . .
C46 C41 C45 C50 -2.5(14) . .
Rh2 C41 C45 C50 117.1(9) . .
C42 C41 C45 Rh2 59.8(5) . .
C46 C41 C45 Rh2 -119.6(9) . .
Rh4 O8 C51 O5 -179.4(6) . .
Rh4 O8 C51 C52 1.1(8) . .
Rh3 O5 C51 O8 -176.0(6) . .
Rh3 O5 C51 C52 3.5(8) . .
Rh3 O6 C52 O7 -179.8(6) . .
Rh3 O6 C52 C51 2.2(8) . .
Rh4 O7 C52 O6 -175.4(6) . .
Rh4 O7 C52 C51 2.6(8) . .
O8 C51 C52 O6 175.4(6) . .
O5 C51 C52 O6 -4.1(10) . .
O8 C51 C52 O7 -2.7(10) . .
O5 C51 C52 O7 177.8(6) . .
C57 N3 C53 C54 0.2(16) . .
Rh3 N3 C53 C54 171.7(8) . .
N3 C53 C54 C55 -1.3(16) . .
C53 C54 C55 C56 2.0(17) . .
C53 C54 C55 C58 -173.4(10) . .
C54 C55 C56 C57 -2(2) . .
C58 C55 C56 C57 173.5(13) . .
C53 N3 C57 C56 0.0(19) . .
Rh3 N3 C57 C56 -171.5(11) . .
C55 C56 C57 N3 1(2) . .
C54 C55 C58 C59 176.2(11) . .
C56 C55 C58 C59 1(2) . .
C55 C58 C59 C60 -176.8(10) . .
C58 C59 C60 C61 -57.9(14) . .
C58 C59 C60 C73 123.0(11) . .
C73 C60 C61 C62 176.3(8) . .
C59 C60 C61 C62 -2.7(12) . .
C73 C60 C61 C66 0.2(11) . .
C59 C60 C61 C66 -178.8(7) . .
C60 C61 C62 C63 178.9(8) . .
C66 C61 C62 C63 -5.0(13) . .
C61 C62 C63 C64 4.3(15) . .
C62 C63 C64 C65 -1.2(15) . .
C63 C64 C65 C66 -0.8(14) . .
C60 C61 C66 C67 1.0(11) . .
C62 C61 C66 C67 -175.2(7) . .
C60 C61 C66 C65 179.1(7) . .
C62 C61 C66 C65 2.9(11) . .
C64 C65 C66 C67 178.1(8) . .
C64 C65 C66 C61 -0.1(12) . .
C61 C66 C67 C68 -3.4(11) . .
C65 C66 C67 C68 178.6(7) . .
C61 C66 C67 C74 175.1(7) . .
C65 C66 C67 C74 -3.0(11) . .
C66 C67 C68 C69 -172.1(7) . .
C74 C67 C68 C69 9.5(12) . .
C66 C67 C68 C73 4.4(11) . .
C74 C67 C68 C73 -174.0(7) . .
C67 C68 C69 C70 -178.0(8) . .
C73 C68 C69 C70 5.3(12) . .
C68 C69 C70 C71 -2.8(15) . .
C69 C70 C71 C72 -1.3(17) . .
C70 C71 C72 C73 2.5(17) . .
C71 C72 C73 C68 0.3(15) . .
C71 C72 C73 C60 -177.3(10) . .
C67 C68 C73 C72 179.2(8) . .
C69 C68 C73 C72 -3.9(12) . .
C67 C68 C73 C60 -3.2(11) . .
C69 C68 C73 C60 173.6(7) . .
C61 C60 C73 C72 178.3(8) . .
C59 C60 C73 C72 -2.6(12) . .
C61 C60 C73 C68 0.8(11) . .
C59 C60 C73 C68 179.9(7) . .
C68 C67 C74 C75 47.6(12) . .
C66 C67 C74 C75 -130.8(9) . .
C67 C74 C75 C78 -177.7(8) . .
C80 N4 C76 C77 -3.0(14) . .
Rh4 N4 C76 C77 -179.5(7) 2_777 .
N4 C76 C77 C78 1.7(14) . .
C76 C77 C78 C79 0.3(13) . .
C76 C77 C78 C75 -176.9(8) . .
C74 C75 C78 C79 -1.8(14) . .
C74 C75 C78 C77 175.1(8) . .
C77 C78 C79 C80 -0.8(14) . .
C75 C78 C79 C80 176.2(9) . .
C76 N4 C80 C79 2.4(15) . .
Rh4 N4 C80 C79 179.0(8) 2_777 .
C78 C79 C80 N4 -0.5(16) . .
C85 C81 C82 C83 3.0(11) . .
C86 C81 C82 C83 177.8(9) . .
Rh3 C81 C82 C83 61.1(7) . .
C85 C81 C82 C87 -178.2(10) . .
C86 C81 C82 C87 -3.5(17) . .
Rh3 C81 C82 C87 -120.2(11) . .
C85 C81 C82 Rh3 -58.0(7) . .
C86 C81 C82 Rh3 116.7(10) . .
C81 C82 C83 C84 -2.4(11) . .
C87 C82 C83 C84 178.8(10) . .
Rh3 C82 C83 C84 61.1(7) . .
C81 C82 C83 C88 -179.5(10) . .
C87 C82 C83 C88 1.7(17) . .
Rh3 C82 C83 C88 -116.0(11) . .
C81 C82 C83 Rh3 -63.5(7) . .
C87 C82 C83 Rh3 117.7(10) . .
C82 C83 C84 C85 0.8(11) . .
C88 C83 C84 C85 177.8(10) . .
Rh3 C83 C84 C85 61.3(7) . .
C82 C83 C84 C89 177.9(12) . .
C88 C83 C84 C89 -5.1(19) . .
Rh3 C83 C84 C89 -121.6(13) . .
C82 C83 C84 Rh3 -60.5(7) . .
C88 C83 C84 Rh3 116.5(11) . .
C82 C81 C85 C84 -2.5(11) . .
C86 C81 C85 C84 -177.3(9) . .
Rh3 C81 C85 C84 -59.6(7) . .
C82 C81 C85 C90 179.8(9) . .
C86 C81 C85 C90 5.0(15) . .
Rh3 C81 C85 C90 122.7(10) . .
C82 C81 C85 Rh3 57.1(7) . .
C86 C81 C85 Rh3 -117.7(10) . .
C83 C84 C85 C81 1.0(11) . .
C89 C84 C85 C81 -176.1(12) . .
Rh3 C84 C85 C81 61.5(6) . .
C83 C84 C85 C90 178.6(9) . .
C89 C84 C85 C90 1.5(18) . .
Rh3 C84 C85 C90 -120.8(10) . .
C83 C84 C85 Rh3 -60.6(7) . .
C89 C84 C85 Rh3 122.3(13) . .
C95 C91 C92 C93 -2.0(10) . .
C96 C91 C92 C93 -177.9(12) . .
Rh4 C91 C92 C93 59.6(6) . .
C95 C91 C92 C97 179.8(10) . .
C96 C91 C92 C97 3.8(18) . .
Rh4 C91 C92 C97 -118.7(10) . .
C95 C91 C92 Rh4 -61.5(7) . .
C96 C91 C92 Rh4 122.5(13) . .
C91 C92 C93 C94 -0.1(10) . .
C97 C92 C93 C94 178.2(10) . .
Rh4 C92 C93 C94 59.9(6) . .
C91 C92 C93 C98 -177.8(8) . .
C97 C92 C93 C98 0.5(15) . .
Rh4 C92 C93 C98 -117.8(9) . .
C91 C92 C93 Rh4 -60.0(6) . .
C97 C92 C93 Rh4 118.3(10) . .
C92 C93 C94 C95 2.1(10) . .
C98 C93 C94 C95 179.7(9) . .
Rh4 C93 C94 C95 62.4(6) . .
C92 C93 C94 C99 -178.9(10) . .
C98 C93 C94 C99 -1.2(15) . .
Rh4 C93 C94 C99 -118.5(11) . .
C92 C93 C94 Rh4 -60.3(6) . .
C98 C93 C94 Rh4 117.3(9) . .
C93 C94 C95 C91 -3.5(12) . .
C99 C94 C95 C91 177.5(11) . .
Rh4 C94 C95 C91 59.1(8) . .
C93 C94 C95 C100 -178.3(10) . .
C99 C94 C95 C100 2.7(18) . .
Rh4 C94 C95 C100 -115.7(11) . .
C93 C94 C95 Rh4 -62.6(6) . .
C99 C94 C95 Rh4 118.4(12) . .
C92 C91 C95 C94 3.5(12) . .
C96 C91 C95 C94 179.6(12) . .
Rh4 C91 C95 C94 -59.0(8) . .
C92 C91 C95 C100 178.0(11) . .
C96 C91 C95 C100 -5.9(19) . .
Rh4 C91 C95 C100 115.5(12) . .
C92 C91 C95 Rh4 62.5(6) . .
C96 C91 C95 Rh4 -121.4(12) . .
O9 S1 C101 F2 -166.1(15) . .
O10 S1 C101 F2 -47.7(17) . .
O11 S1 C101 F2 74.5(18) . .
O9 S1 C101 F3 -52.4(16) . .
O10 S1 C101 F3 65.9(17) . .
O11 S1 C101 F3 -171.8(17) . .
O9 S1 C101 F1 79.2(16) . .
O10 S1 C101 F1 -162.4(14) . .
O11 S1 C101 F1 -40.1(18) . .
O13 S2 C102 F6 177.7(14) . .
O12 S2 C102 F6 54.8(16) . .
O14 S2 C102 F6 -51.5(17) . .
O13 S2 C102 F5 44.7(15) . .
O12 S2 C102 F5 -78.3(12) . .
O14 S2 C102 F5 175.4(11) . .
O13 S2 C102 F4 -73.1(17) . .
O12 S2 C102 F4 163.9(14) . .
O14 S2 C102 F4 57.6(15) . .
F9 C103 S3 O15 -173(2) . .
F8 C103 S3 O15 65.5(17) . .
F7 C103 S3 O15 -49(2) . .
F8' C103 S3 O16' -179(3) . .
F9' C103 S3 O16' -56(2) . .
F7' C103 S3 O16' 50(2) . .
F8' C103 S3 O17' -48(2) . .
F9' C103 S3 O17' 74.9(15) . .
F7' C103 S3 O17' -178.4(15) . .
F9 C103 S3 O17 55(2) . .
F8 C103 S3 O17 -66.4(14) . .
F7 C103 S3 O17 179.0(16) . .
F8' C103 S3 O15' 58(2) . .
F9' C103 S3 O15' -178.7(14) . .
F7' C103 S3 O15' -72.0(14) . .
F9 C103 S3 O16 -53(2) . .
F8 C103 S3 O16 -175.0(12) . .
F7 C103 S3 O16 70.3(16) . .

loop_
_platon_squeeze_void_nr
_platon_squeeze_void_average_x
_platon_squeeze_void_average_y
_platon_squeeze_void_average_z
_platon_squeeze_void_volume
_platon_squeeze_void_count_electrons
_platon_squeeze_void_content
1 -0.359 0.141 0.500 859 247 ' '
2 0.500 1.000 1.000 191 39 ' '
